data_1518548
loop_
_publ_author_name
'Seifert, Sabine'
'Schmidt, David'
'W\"urthner, Frank'

_publ_section_title
;
 An ambient stable core-substituted perylene bisimide dianion: isolation
 and single crystal structure analysis
;
_journal_issue 3
_journal_name_full 'Chem. Sci.'
_journal_page_first 1663
_journal_paper_doi 10.1039/C4SC03671A
_journal_volume 6
_journal_year 2015
_chemical_formula_moiety 'C42.88 H18.13 Cl4 F14 N6 Na2 O7, 0.12(C10 H24), 0.22(C3 H6 O)'
_chemical_formula_sum 'C44.71 H22.16 Cl4 F14 N6 Na2 O7.22'
_chemical_formula_weight 1212.76
_chemical_name_systematic
;
 ?
;
_space_group_crystal_system triclinic
_space_group_IT_number 2
_space_group_name_Hall '-P 1'
_space_group_name_H-M_alt 'P -1'
_symmetry_space_group_name_Hall '-P 1'
_symmetry_space_group_name_H-M 'P -1'
_atom_sites_solution_hydrogens geom
_atom_sites_solution_primary direct_SHELXS
_atom_sites_solution_secondary fourier
_audit_creation_method SHELXL-2013
_audit_update_record
;
2014-11-06 deposited with the CCDC.
2015-01-05 downloaded from the CCDC.
;
_cell_angle_alpha 91.946(2)
_cell_angle_beta 106.327(2)
_cell_angle_gamma 115.228(2)
_cell_formula_units_Z 4
_cell_length_a 14.6741(9)
_cell_length_b 15.8676(10)
_cell_length_c 24.1918(15)
_cell_measurement_reflns_used 9840
_cell_measurement_temperature 100(2)
_cell_measurement_theta_max 74.60
_cell_measurement_theta_min 3.42
_cell_volume 4812.8(5)
_computing_cell_refinement 'Bruker SMART'
_computing_data_collection 'Bruker SMART'
_computing_data_reduction 'Bruker SAINT'
_computing_publication_material 'Bruker SHELXTL'
_computing_structure_refinement 'SHELXL-2013 (Sheldrick, 2013)'
_computing_structure_solution 'Bruker SHELXTL'
_diffrn_ambient_temperature 100(2)
_diffrn_measured_fraction_theta_full 0.999
_diffrn_measured_fraction_theta_max 0.989
_diffrn_measurement_device_type Bruker-D8Quest_Kappa_CMOS_Photon100
_diffrn_measurement_method omega_and_phi_scans
_diffrn_radiation_type CuK\a
_diffrn_radiation_wavelength 1.54178
_diffrn_reflns_av_R_equivalents 0.0338
_diffrn_reflns_av_unetI/netI 0.0277
_diffrn_reflns_Laue_measured_fraction_full 0.999
_diffrn_reflns_Laue_measured_fraction_max 0.989
_diffrn_reflns_limit_h_max 18
_diffrn_reflns_limit_h_min -17
_diffrn_reflns_limit_k_max 19
_diffrn_reflns_limit_k_min -19
_diffrn_reflns_limit_l_max 30
_diffrn_reflns_limit_l_min -30
_diffrn_reflns_number 82373
_diffrn_reflns_point_group_measured_fraction_full 0.999
_diffrn_reflns_point_group_measured_fraction_max 0.989
_diffrn_reflns_theta_full 67.679
_diffrn_reflns_theta_max 74.782
_diffrn_reflns_theta_min 3.128
_diffrn_source ImuS-micro_source
_exptl_absorpt_coefficient_mu 3.447
_exptl_absorpt_correction_T_max 0.7538
_exptl_absorpt_correction_T_min 0.5436
_exptl_absorpt_correction_type multi-scan
_exptl_absorpt_process_details Bruker-SADABS
_exptl_crystal_colour violet
_exptl_crystal_density_diffrn 1.674
_exptl_crystal_description block
_exptl_crystal_F_000 2425
_exptl_crystal_size_max 0.307
_exptl_crystal_size_mid 0.156
_exptl_crystal_size_min 0.095
_refine_diff_density_max 0.816
_refine_diff_density_min -0.517
_refine_diff_density_rms 0.073
_refine_ls_extinction_method none
_refine_ls_goodness_of_fit_ref 1.016
_refine_ls_hydrogen_treatment constr
_refine_ls_matrix_type full
_refine_ls_number_parameters 1669
_refine_ls_number_reflns 19566
_refine_ls_number_restraints 527
_refine_ls_restrained_S_all 1.073
_refine_ls_R_factor_all 0.0580
_refine_ls_R_factor_gt 0.0485
_refine_ls_shift/su_max 0.001
_refine_ls_shift/su_mean 0.000
_refine_ls_structure_factor_coef Fsqd
_refine_ls_weighting_details 'w=1/[\s^2^(Fo^2^)+(0.0749P)^2^+5.3485P] where P=(Fo^2^+2Fc^2^)/3'
_refine_ls_weighting_scheme calc
_refine_ls_wR_factor_gt 0.1285
_refine_ls_wR_factor_ref 0.1370
_reflns_Friedel_coverage 0.000
_reflns_number_gt 16606
_reflns_number_total 19566
_reflns_threshold_expression 'I > 2\s(I)'
_cod_data_source_file c4sc03671a2.cif
_cod_data_source_block 149_SS66
_cod_depositor_comments
;
         Adding full bibliography for 1518548.cif.

2023-04-18
Z value and formula fixed to values more according to usual
chemical conventions.                 miguel
;
_cod_original_formula_sum 'C89.42 H44.52 Cl8 F28 N12 Na4 O14.44'
_cod_original_formula_weight 2425.53
_cod_original_formula_moiety 'C85.76 H36.26 Cl8 F28 N12 Na4 O14, 0.24(C10 H24), 0.44(C3 H6 O)'
_cod_original_formula_units_Z 2
_cod_database_code 1518548
_shelx_space_group_comment
;
The symmetry employed for this shelxl refinement is uniquely defined
by the following loop, which should always be used as a source of
symmetry information in preference to the above space-group names.
They are only intended as comments.
;
_shelxl_version_number 2013-4

loop_
_space_group_symop_operation_xyz
'x, y, z'
'-x, -y, -z'

loop_
_atom_site_label
_atom_site_type_symbol
_atom_site_fract_x
_atom_site_fract_y
_atom_site_fract_z
_atom_site_U_iso_or_equiv
_atom_site_adp_type
_atom_site_occupancy
_atom_site_site_symmetry_order
_atom_site_calc_flag
_atom_site_refinement_flags_posn
_atom_site_refinement_flags_adp
_atom_site_refinement_flags_occupancy
_atom_site_disorder_assembly
_atom_site_disorder_group
Cl1 Cl -0.40587(4) -0.04974(4) 0.19720(2) 0.02769(12) Uani 1 1 d . . . . .
Cl2 Cl -0.41663(5) 0.06851(4) 0.29602(3) 0.03299(14) Uani 1 1 d . . . . .
Cl3 Cl -0.71672(5) -0.47051(4) 0.31035(2) 0.02893(13) Uani 1 1 d . . . . .
Cl4 Cl -0.85440(5) -0.37004(5) 0.31843(3) 0.03494(14) Uani 1 1 d . . . . .
Cl11 Cl 0.58252(5) 0.56342(4) 0.81234(2) 0.02835(12) Uani 1 1 d . . . . .
Cl12 Cl 0.70607(4) 0.44549(4) 0.82341(2) 0.02546(12) Uani 1 1 d . . . . .
Cl13 Cl 0.11248(5) 0.12160(5) 0.79711(3) 0.03422(14) Uani 1 1 d . . . . .
Cl14 Cl 0.17625(4) 0.02509(4) 0.71089(2) 0.02928(13) Uani 1 1 d . . . . .
Na1 Na -0.05093(8) 0.13032(8) 0.50145(4) 0.0352(2) Uani 1 1 d . . . . .
Na2 Na 0.52134(8) 0.62268(7) 0.56486(4) 0.0318(2) Uani 1 1 d . . . . .
Na3 Na 0.23200(9) -0.02578(8) 1.00391(5) 0.0426(3) Uani 1 1 d . . . . .
Na4 Na 0.84122(9) 0.46233(9) 1.07562(5) 0.0465(3) Uani 1 1 d . . . . .
F28 F 0.47196(16) 0.25147(18) 1.12472(9) 0.0638(6) Uani 1 1 d . . . . .
F29 F 0.6035(2) 0.36474(14) 1.10803(7) 0.0594(6) Uani 1 1 d . . . . .
C78 C 0.6430(3) 0.3362(4) 1.23340(14) 0.0653(11) Uani 1 1 d . . . . .
F32 F 0.6560(2) 0.4219(2) 1.22593(9) 0.0772(7) Uani 1 1 d . . . . .
F33 F 0.5537(2) 0.2930(3) 1.24433(10) 0.0963(9) Uani 1 1 d . . . . .
F34 F 0.7225(2) 0.3452(3) 1.28074(9) 0.0964(10) Uani 1 1 d . . . . .
C77 C 0.6453(2) 0.2819(2) 1.18092(12) 0.0435(7) Uani 1 1 d . . . . .
F30 F 0.62112(18) 0.19319(16) 1.19027(8) 0.0609(5) Uani 1 1 d . . . . .
F31 F 0.74469(15) 0.32359(16) 1.17923(9) 0.0582(5) Uani 1 1 d . . . . .
C32 C -1.0366(2) -0.2364(2) -0.00659(12) 0.0404(6) Uani 1 1 d D . . . .
F1 F -0.96583(14) -0.14321(13) 0.00431(9) 0.0551(5) Uani 1 1 d . . . . .
F2 F -1.09080(17) -0.24498(18) 0.03198(9) 0.0632(5) Uani 1 1 d . . . . .
C33A C -1.1259(10) -0.2591(16) -0.0653(5) 0.049(3) Uani 0.516(4) 1 d D . P A 1
F3A F -1.0863(4) -0.2751(4) -0.10823(19) 0.0517(12) Uani 0.516(4) 1 d D U P A 1
F4A F -1.2045(3) -0.3495(3) -0.0683(2) 0.0470(11) Uani 0.516(4) 1 d D U P A 1
C34A C -1.1691(16) -0.1891(11) -0.0868(7) 0.044(2) Uani 0.516(4) 1 d D U P A 1
F5A F -1.1026(4) -0.1155(4) -0.0903(3) 0.0715(17) Uani 0.516(4) 1 d . U P A 1
F6A F -1.2106(5) -0.1787(4) -0.0431(2) 0.0668(16) Uani 0.516(4) 1 d . U P A 1
F7A F -1.2534(5) -0.2336(4) -0.1317(3) 0.0558(15) Uani 0.516(4) 1 d . U P A 1
C33B C -1.1069(11) -0.2584(17) -0.0715(5) 0.049(3) Uani 0.516(4) 1 d D . P A 2
F3B F -1.0347(7) -0.2197(6) -0.1021(3) 0.0802(18) Uani 0.484(4) 1 d . U P A 2
F4B F -1.1624(7) -0.3407(4) -0.0921(3) 0.101(3) Uani 0.484(4) 1 d . U P A 2
C34B C -1.1743(16) -0.2044(11) -0.0790(7) 0.044(2) Uani 0.516(4) 1 d D U P A 2
F5B F -1.1154(5) -0.1089(5) -0.0602(3) 0.0694(18) Uani 0.484(4) 1 d . U P A 2
F6B F -1.2464(6) -0.2323(7) -0.0616(5) 0.112(3) Uani 0.484(4) 1 d . U P A 2
F7B F -1.2119(8) -0.2067(7) -0.1411(4) 0.095(3) Uani 0.484(4) 1 d . U P A 2
C72 C 0.1297(2) 0.3993(2) 0.48851(13) 0.0412(7) Uani 1 1 d D . . . .
F21 F 0.16367(16) 0.48336(16) 0.52430(9) 0.0587(5) Uani 1 1 d . . . . .
F22 F 0.04527(14) 0.33535(15) 0.50157(9) 0.0521(5) Uani 1 1 d . . . . .
C73A C 0.0915(6) 0.4192(4) 0.4264(2) 0.0400(15) Uani 0.715(7) 1 d D . P B 1
F23A F 0.1739(2) 0.4885(3) 0.41678(14) 0.0525(11) Uani 0.715(7) 1 d D U P B 1
F24A F 0.0643(4) 0.3404(4) 0.39053(15) 0.0690(12) Uani 0.715(7) 1 d D U P B 1
C74A C -0.0001(6) 0.4446(4) 0.4107(4) 0.0462(17) Uani 0.715(7) 1 d D . P B 1
F25A F 0.0256(3) 0.5244(3) 0.44062(19) 0.0733(12) Uani 0.715(7) 1 d . U P B 1
F26A F -0.0867(5) 0.3734(5) 0.4148(3) 0.090(2) Uani 0.715(7) 1 d . U P B 1
F27A F -0.0234(4) 0.4530(4) 0.35443(18) 0.0592(10) Uani 0.715(7) 1 d . U P B 1
C73B C 0.0825(19) 0.3904(16) 0.4220(7) 0.0400(15) Uani 0.285(7) 1 d D . P B 2
F23B F 0.1519(7) 0.4244(9) 0.3950(4) 0.070(3) Uani 0.285(7) 1 d . U P B 2
F24B F 0.0233(9) 0.2969(8) 0.3898(4) 0.060(3) Uani 0.285(7) 1 d . U P B 2
C74B C -0.0098(18) 0.4149(13) 0.4023(12) 0.0462(17) Uani 0.285(7) 1 d D . P B 2
F25B F 0.0496(17) 0.5116(16) 0.4200(9) 0.143(7) Uani 0.285(7) 1 d . U P B 2
F26B F -0.0771(8) 0.3951(8) 0.4296(4) 0.036(2) Uani 0.285(7) 1 d . U P B 2
F27B F -0.0427(11) 0.4130(9) 0.3468(6) 0.077(4) Uani 0.285(7) 1 d . U P B 2
O1 O -0.77846(14) -0.16947(13) 0.02709(7) 0.0307(4) Uani 1 1 d . . . . .
O2 O -0.20653(14) 0.00760(14) 0.49689(7) 0.0357(4) Uani 1 1 d . . . . .
O3 O -0.38365(14) -0.30296(13) 0.50650(7) 0.0308(4) Uani 1 1 d . . . . .
O4 O -1.03251(15) -0.38736(16) 0.08883(8) 0.0463(5) Uani 1 1 d . . . . .
O11 O 0.38065(14) 0.50578(13) 0.58225(7) 0.0307(4) Uani 1 1 d . . . . .
O12 O 0.70154(14) 0.32328(13) 1.02601(7) 0.0314(4) Uani 1 1 d . . . . .
O13 O 0.36125(16) 0.11746(14) 1.00589(8) 0.0404(5) Uani 1 1 d . . . . .
O14 O 0.12829(14) 0.19872(13) 0.52722(7) 0.0319(4) Uani 1 1 d . . . . .
N1 N -0.90477(16) -0.27423(15) 0.06061(8) 0.0275(4) Uani 1 1 d . . . . .
N3 N -0.53096(19) -0.04936(17) 0.05843(10) 0.0365(5) Uani 1 1 d . . . . .
N4 N -0.18896(19) 0.15558(16) 0.41892(10) 0.0378(5) Uani 1 1 d . . . . .
N5 N -0.57725(18) -0.49735(16) 0.43814(9) 0.0325(5) Uani 1 1 d . . . . .
N6 N -1.08738(19) -0.4511(2) 0.19913(11) 0.0481(7) Uani 1 1 d . . . . .
N11 N 0.25226(16) 0.35340(15) 0.55791(8) 0.0259(4) Uani 1 1 d . . . . .
N12 N 0.52914(17) 0.22545(15) 1.01518(8) 0.0281(4) Uani 1 1 d . . . . .
N13 N 0.5644(2) 0.65371(17) 0.68145(10) 0.0393(5) Uani 1 1 d . . . . .
N14 N 0.85049(18) 0.44649(17) 0.96107(10) 0.0348(5) Uani 1 1 d . . . . .
N15 N 0.1276(2) 0.0368(2) 0.92670(12) 0.0535(7) Uani 1 1 d . . . . .
N16 N 0.05582(18) -0.00040(16) 0.56702(9) 0.0355(5) Uani 1 1 d . . . . .
C1 C -0.80003(19) -0.20860(17) 0.06811(10) 0.0253(5) Uani 1 1 d . . . . .
C2 C -0.72270(18) -0.19128(16) 0.12482(9) 0.0224(4) Uani 1 1 d . . . . .
C3 C -0.61310(19) -0.12938(16) 0.13561(10) 0.0227(4) Uani 1 1 d . . . . .
C4 C -0.53919(18) -0.10945(16) 0.19052(10) 0.0228(4) Uani 1 1 d . . . . .
C5 C -0.56987(18) -0.14798(16) 0.23850(10) 0.0224(4) Uani 1 1 d . . . . .
C6 C -0.50127(18) -0.12205(16) 0.29835(9) 0.0230(4) Uani 1 1 d . . . . .
C7 C -0.41709(19) -0.02947(17) 0.32563(10) 0.0252(5) Uani 1 1 d . . . . .
C8 C -0.34481(19) -0.01352(17) 0.38039(10) 0.0258(5) Uani 1 1 d . . . . .
C9 C -0.35481(18) -0.08826(17) 0.41305(10) 0.0239(5) Uani 1 1 d . . . . .
C10 C -0.28136(19) -0.06991(18) 0.47144(10) 0.0271(5) Uani 1 1 d . . . . .
C11 C -0.38213(18) -0.23951(18) 0.47813(10) 0.0260(5) Uani 1 1 d . . . . .
C12 C -0.45896(18) -0.25303(17) 0.42198(10) 0.0232(4) Uani 1 1 d . . . . .
C13 C -0.54666(18) -0.34346(17) 0.39647(10) 0.0231(4) Uani 1 1 d . . . . .
C14 C -0.62363(18) -0.35560(17) 0.34439(10) 0.0237(5) Uani 1 1 d . . . . .
C15 C -0.61894(18) -0.27778(16) 0.31535(9) 0.0224(4) Uani 1 1 d . . . . .
C16 C -0.70364(18) -0.28033(16) 0.26725(9) 0.0231(4) Uani 1 1 d . . . . .
C17 C -0.81403(19) -0.33456(17) 0.25876(10) 0.0261(5) Uani 1 1 d . . . . .
C18 C -0.89107(19) -0.34904(18) 0.20598(10) 0.0269(5) Uani 1 1 d . . . . .
C19 C -0.86091(19) -0.30589(17) 0.15897(10) 0.0250(5) Uani 1 1 d . . . . .
C20 C -0.9394(2) -0.32737(19) 0.10231(10) 0.0313(5) Uani 1 1 d . . . . .
C21 C -0.75397(18) -0.23952(16) 0.16932(9) 0.0223(4) Uani 1 1 d . . . . .
C22 C -0.67580(18) -0.22192(16) 0.22526(9) 0.0213(4) Uani 1 1 d . . . . .
C23 C -0.52106(18) -0.19289(16) 0.33427(9) 0.0220(4) Uani 1 1 d . . . . .
C24 C -0.44365(18) -0.17785(17) 0.39041(9) 0.0225(4) Uani 1 1 d . . . . .
C25 C -0.57328(19) -0.08749(17) 0.09005(10) 0.0265(5) Uani 1 1 d . . . . .
C26 C -0.2584(2) 0.08093(18) 0.40343(10) 0.0298(5) Uani 1 1 d . . . . .
C27 C -0.55900(19) -0.42659(18) 0.42234(10) 0.0263(5) Uani 1 1 d . . . . .
C28 C -1.0011(2) -0.4049(2) 0.20056(11) 0.0335(6) Uani 1 1 d . . . . .
C31 C -0.9818(2) -0.2985(2) 0.00184(10) 0.0337(6) Uani 1 1 d . . . . .
H31A H -1.0359 -0.3654 -0.0050 0.040 Uiso 1 1 calc R U . . .
H31B H -0.9446 -0.2920 -0.0273 0.040 Uiso 1 1 calc R U . . .
C41 C 0.34169(18) 0.42870(18) 0.59784(10) 0.0255(5) Uani 1 1 d . . . . .
C42 C 0.38038(18) 0.40965(17) 0.65549(10) 0.0232(4) Uani 1 1 d . . . . .
C43 C 0.46532(18) 0.48400(16) 0.70064(10) 0.0232(4) Uani 1 1 d . . . . .
C44 C 0.50044(18) 0.46705(17) 0.75640(10) 0.0235(4) Uani 1 1 d . . . . .
C45 C 0.45781(18) 0.37404(16) 0.76979(9) 0.0218(4) Uani 1 1 d . . . . .
C46 C 0.50118(18) 0.34671(16) 0.82292(9) 0.0212(4) Uani 1 1 d . . . . .
C47 C 0.61149(18) 0.38553(16) 0.85577(9) 0.0222(4) Uani 1 1 d . . . . .
C48 C 0.64595(18) 0.36569(16) 0.91073(9) 0.0224(4) Uani 1 1 d . . . . .
C49 C 0.57169(19) 0.30403(16) 0.93572(9) 0.0240(5) Uani 1 1 d . . . . .
C50 C 0.6078(2) 0.28736(17) 0.99432(10) 0.0255(5) Uani 1 1 d . . . . .
C51 C 0.4210(2) 0.17242(18) 0.98266(10) 0.0300(5) Uani 1 1 d . . . . .
C52 C 0.3878(2) 0.18855(17) 0.92349(10) 0.0261(5) Uani 1 1 d . . . . .
C53 C 0.2786(2) 0.14429(18) 0.88883(10) 0.0280(5) Uani 1 1 d . . . . .
C54 C 0.24706(19) 0.15767(17) 0.83177(10) 0.0256(5) Uani 1 1 d . . . . .
C55 C 0.32258(18) 0.21346(16) 0.80531(9) 0.0223(4) Uani 1 1 d . . . . .
C56 C 0.29934(18) 0.21744(17) 0.74426(9) 0.0224(4) Uani 1 1 d . . . . .
C57 C 0.22205(18) 0.14023(16) 0.69817(10) 0.0227(4) Uani 1 1 d . . . . .
C58 C 0.19212(18) 0.15326(17) 0.64085(9) 0.0240(5) Uani 1 1 d . . . . .
C59 C 0.23938(18) 0.24535(17) 0.62635(9) 0.0231(4) Uani 1 1 d . . . . .
C60 C 0.20143(18) 0.26109(18) 0.56802(10) 0.0258(5) Uani 1 1 d . . . . .
C61 C 0.32668(18) 0.31959(17) 0.66912(9) 0.0221(4) Uani 1 1 d . . . . .
C62 C 0.36219(18) 0.30343(16) 0.72770(9) 0.0213(4) Uani 1 1 d . . . . .
C63 C 0.42895(18) 0.27175(16) 0.84311(9) 0.0219(4) Uani 1 1 d . . . . .
C64 C 0.46327(19) 0.25465(16) 0.90140(9) 0.0228(4) Uani 1 1 d . . . . .
C65 C 0.5178(2) 0.57874(18) 0.68951(10) 0.0284(5) Uani 1 1 d . . . . .
C66 C 0.7596(2) 0.40865(17) 0.94053(10) 0.0253(5) Uani 1 1 d . . . . .
C67 C 0.1964(2) 0.0860(2) 0.91176(11) 0.0366(6) Uani 1 1 d . . . . .
C69 C 0.11586(19) 0.07067(18) 0.59747(10) 0.0275(5) Uani 1 1 d . . . . .
C71 C 0.2173(2) 0.3707(2) 0.49854(10) 0.0307(5) Uani 1 1 d . . . . .
H71A H 0.1922 0.3125 0.4703 0.037 Uiso 1 1 calc R U . . .
H71B H 0.2789 0.4213 0.4909 0.037 Uiso 1 1 calc R U . . .
C75 C 0.5656(2) 0.20697(19) 1.07390(10) 0.0345(6) Uani 1 1 d . . . . .
H75A H 0.6377 0.2117 1.0817 0.041 Uiso 1 1 calc R U . . .
H75B H 0.5171 0.1417 1.0762 0.041 Uiso 1 1 calc R U . . .
C76 C 0.5690(2) 0.2761(2) 1.12023(11) 0.0394(6) Uani 1 1 d . . . . .
O101 O 0.41129(17) 0.68842(15) 0.52064(9) 0.0419(5) Uani 1 1 d D . . . .
C101 C 0.3491(3) 0.7080(2) 0.53472(13) 0.0430(7) Uani 1 1 d D . . . .
C102 C 0.3503(4) 0.7148(3) 0.59666(14) 0.0650(11) Uani 1 1 d D . . . .
H10A H 0.3379 0.7685 0.6067 0.098 Uiso 1 1 calc R U . . .
H10B H 0.4198 0.7242 0.6227 0.098 Uiso 1 1 calc R U . . .
H10C H 0.2941 0.6562 0.6012 0.098 Uiso 1 1 calc R U . . .
C103 C 0.2644(4) 0.7218(4) 0.49071(15) 0.0705(12) Uani 1 1 d D . . . .
H10D H 0.1943 0.6779 0.4925 0.106 Uiso 1 1 calc R U . . .
H10E H 0.2673 0.7094 0.4514 0.106 Uiso 1 1 calc R U . . .
H10F H 0.2759 0.7870 0.4993 0.106 Uiso 1 1 calc R U . . .
O201 O -0.018(3) 0.2112(19) 0.5913(7) 0.053(5) Uani 0.512(17) 1 d D . P C 1
C201 C 0.0022(6) 0.2471(6) 0.6408(3) 0.0351(19) Uiso 0.512(17) 1 d D . P C 1
C202 C 0.0928(6) 0.3463(7) 0.6656(4) 0.053(2) Uiso 0.512(17) 1 d D . P C 1
H20A H 0.0657 0.3868 0.6794 0.079 Uiso 0.512(17) 1 calc R U P C 1
H20B H 0.1228 0.3724 0.6350 0.079 Uiso 0.512(17) 1 calc R U P C 1
H20C H 0.1484 0.3438 0.6983 0.079 Uiso 0.512(17) 1 calc R U P C 1
C203 C -0.0510(9) 0.1990(6) 0.6820(3) 0.052(2) Uiso 0.512(17) 1 d D . P C 1
H20D H -0.0387 0.2463 0.7140 0.079 Uiso 0.512(17) 1 calc R U P C 1
H20E H -0.0219 0.1564 0.6980 0.079 Uiso 0.512(17) 1 calc R U P C 1
H20F H -0.1277 0.1624 0.6615 0.079 Uiso 0.512(17) 1 calc R U P C 1
O701 O -0.024(4) 0.224(2) 0.5890(7) 0.053(5) Uani 0.488(17) 1 d D . P C 2
C701 C 0.0221(6) 0.2695(6) 0.6383(3) 0.034(2) Uiso 0.488(17) 1 d D . P C 2
C702 C 0.0936(5) 0.3713(6) 0.6520(4) 0.043(2) Uiso 0.488(17) 1 d D . P C 2
H70A H 0.0926 0.3967 0.6155 0.065 Uiso 0.488(17) 1 calc R U P C 2
H70B H 0.1663 0.3824 0.6734 0.065 Uiso 0.488(17) 1 calc R U P C 2
H70C H 0.0699 0.4031 0.6761 0.065 Uiso 0.488(17) 1 calc R U P C 2
C703 C 0.0032(10) 0.2208(6) 0.6890(3) 0.057(3) Uiso 0.488(17) 1 d D . P C 2
H70D H -0.0399 0.2409 0.7054 0.085 Uiso 0.488(17) 1 calc R U P C 2
H70E H 0.0717 0.2376 0.7191 0.085 Uiso 0.488(17) 1 calc R U P C 2
H70F H -0.0347 0.1521 0.6756 0.085 Uiso 0.488(17) 1 calc R U P C 2
O301 O 0.24820(19) 0.00620(16) 1.09966(9) 0.0465(5) Uani 1 1 d D . . . .
C301 C 0.2386(2) 0.0056(2) 1.14758(13) 0.0421(7) Uani 1 1 d D . . . .
C302 C 0.3333(3) 0.0559(4) 1.20116(16) 0.0680(11) Uani 1 1 d D . . . .
H30A H 0.3288 0.1092 1.2198 0.102 Uiso 1 1 calc R U . . .
H30B H 0.3984 0.0795 1.1904 0.102 Uiso 1 1 calc R U . . .
H30C H 0.3350 0.0120 1.2285 0.102 Uiso 1 1 calc R U . . .
C303 C 0.1330(3) -0.0470(3) 1.15604(16) 0.0600(9) Uani 1 1 d D . . . .
H30D H 0.1231 -0.0056 1.1823 0.090 Uiso 1 1 calc R U . . .
H30E H 0.1304 -0.1027 1.1733 0.090 Uiso 1 1 calc R U . . .
H30F H 0.0762 -0.0673 1.1181 0.090 Uiso 1 1 calc R U . . .
O401 O 0.71284(18) 0.51658(16) 1.03239(11) 0.0529(6) Uani 1 1 d D . . . .
C401 C 0.6844(3) 0.5725(2) 1.04632(17) 0.0563(9) Uani 1 1 d D . . . .
C402 C 0.7133(5) 0.6107(5) 1.1091(2) 0.110(2) Uani 1 1 d D . . . .
H40A H 0.7593 0.6791 1.1168 0.165 Uiso 1 1 calc R U . . .
H40B H 0.7512 0.5800 1.1335 0.165 Uiso 1 1 calc R U . . .
H40C H 0.6483 0.5981 1.1184 0.165 Uiso 1 1 calc R U . . .
C403 C 0.6194(3) 0.6066(3) 1.0016(2) 0.0709(11) Uani 1 1 d D . . . .
H40D H 0.5543 0.5954 1.0103 0.106 Uiso 1 1 calc R U . . .
H40E H 0.6005 0.5720 0.9625 0.106 Uiso 1 1 calc R U . . .
H40F H 0.6613 0.6745 1.0030 0.106 Uiso 1 1 calc R U . . .
O611 O 0.2935(3) -0.0727(2) 0.93239(16) 0.0905(11) Uani 1 1 d . . . . .
O501 O 0.9121(5) 0.3550(5) 1.1207(2) 0.0787(18) Uani 0.564(5) 1 d D . P D 1
C501 C 0.9469(5) 0.3253(5) 1.1637(3) 0.0529(16) Uani 0.564(5) 1 d D . P D 1
C502 C 1.0495(7) 0.3839(7) 1.2112(4) 0.084(3) Uani 0.564(5) 1 d D . P D 1
H50A H 1.0949 0.3521 1.2165 0.126 Uiso 0.564(5) 1 calc R U P D 1
H50B H 1.0354 0.3923 1.2478 0.126 Uiso 0.564(5) 1 calc R U P D 1
H50C H 1.0856 0.4459 1.2008 0.126 Uiso 0.564(5) 1 calc R U P D 1
C503 C 0.888(2) 0.2268(12) 1.1791(6) 0.091(3) Uani 0.564(5) 1 d D . P D 1
H50D H 0.9401 0.2049 1.1987 0.136 Uiso 0.564(5) 1 calc R U P D 1
H50E H 0.8376 0.1817 1.1432 0.136 Uiso 0.564(5) 1 calc R U P D 1
H50F H 0.8495 0.2314 1.2053 0.136 Uiso 0.564(5) 1 calc R U P D 1
O601 O 0.8863(4) 0.2516(4) 1.1397(3) 0.0551(16) Uani 0.436(5) 1 d D . P D 2
C601 C 0.918(3) 0.2536(16) 1.1926(6) 0.091(3) Uani 0.436(5) 1 d D . P D 2
C602 C 1.0086(9) 0.3404(7) 1.2338(5) 0.088(4) Uani 0.436(5) 1 d D . P D 2
H60A H 1.0242 0.3266 1.2736 0.132 Uiso 0.436(5) 1 calc R U P D 2
H60B H 0.9886 0.3921 1.2330 0.132 Uiso 0.436(5) 1 calc R U P D 2
H60C H 1.0719 0.3592 1.2218 0.132 Uiso 0.436(5) 1 calc R U P D 2
C603 C 0.8663(9) 0.1812(10) 1.2243(7) 0.131(7) Uani 0.436(5) 1 d D . P D 2
H60D H 0.8077 0.1257 1.1963 0.197 Uiso 0.436(5) 1 calc R U P D 2
H60E H 0.8381 0.2064 1.2493 0.197 Uiso 0.436(5) 1 calc R U P D 2
H60F H 0.9183 0.1630 1.2487 0.197 Uiso 0.436(5) 1 calc R U P D 2
O801 O 0.9752(4) 0.4366(4) 1.1069(2) 0.0439(14) Uani 0.436(5) 1 d . . P D 2
H80A H 1.0201 0.4550 1.0841 0.066 Uiso 0.436(5) 1 d R U P D 2
H80B H 0.9566 0.3724 1.1082 0.066 Uiso 0.436(5) 1 d R U P D 2
C150 C -0.3265(15) 0.0552(14) 0.6554(8) 0.158(7) Uani 0.471(5) 1 d D U P E -1
H15A H -0.3539 0.0790 0.6816 0.236 Uiso 0.471(5) 1 calc R U P E -1
H15B H -0.2492 0.0800 0.6730 0.236 Uiso 0.471(5) 1 calc R U P E -1
H15C H -0.3604 -0.0141 0.6493 0.236 Uiso 0.471(5) 1 calc R U P E -1
C151 C -0.3524(12) 0.0885(10) 0.5948(6) 0.106(4) Uani 0.471(5) 1 d D . P E -1
H15D H -0.2941 0.1031 0.5781 0.127 Uiso 0.471(5) 1 calc R U P E -1
H15E H -0.3642 0.1450 0.5988 0.127 Uiso 0.471(5) 1 calc R U P E -1
C152 C -0.462(2) -0.003(2) 0.5545(8) 0.216(17) Uani 0.471(5) 1 d D U P E -1
H15F H -0.4526 -0.0615 0.5519 0.260 Uiso 0.471(5) 1 calc R U P E -1
H15G H -0.5231 -0.0150 0.5681 0.260 Uiso 0.471(5) 1 calc R U P E -1
C153 C -0.4713(11) 0.0370(9) 0.4949(6) 0.114(5) Uani 0.471(5) 1 d D . P E -1
H15H H -0.4799 0.0951 0.4999 0.137 Uiso 0.471(5) 1 calc R U P E -1
H15I H -0.4046 0.0544 0.4857 0.137 Uiso 0.471(5) 1 calc R U P E -1
C154 C -0.5631(9) -0.0330(12) 0.4451(5) 0.086(4) Uani 0.471(5) 1 d D U P E -1
H15J H -0.5870 -0.0962 0.4555 0.129 Uiso 0.471(5) 1 calc R U P E -1
H15K H -0.5409 -0.0330 0.4105 0.129 Uiso 0.471(5) 1 calc R U P E -1
H15L H -0.6216 -0.0158 0.4366 0.129 Uiso 0.471(5) 1 calc R U P E -1
N2A N -0.29989(16) -0.14739(16) 0.50038(8) 0.0286(4) Uani 0.753(4) 1 d D . P F 1
C35A C -0.2218(6) -0.1310(9) 0.5577(2) 0.0343(15) Uani 0.753(4) 1 d D . P F 1
H35C H -0.2096 -0.1876 0.5614 0.041 Uiso 0.753(4) 1 calc R U P F 1
H35D H -0.1535 -0.0771 0.5596 0.041 Uiso 0.753(4) 1 calc R U P F 1
C36A C -0.2512(4) -0.1111(3) 0.6077(2) 0.0414(11) Uani 0.753(4) 1 d D . P F 1
F8A F -0.2647(3) -0.0312(2) 0.60510(12) 0.0632(8) Uani 0.753(4) 1 d D U P F 1
F9A F -0.3444(3) -0.1831(4) 0.6082(2) 0.0427(10) Uani 0.753(4) 1 d D U P F 1
C37A C -0.1682(4) -0.0939(4) 0.66772(16) 0.0529(12) Uani 0.753(4) 1 d D . P F 1
F10A F -0.0788(2) -0.0155(2) 0.67177(12) 0.0690(9) Uani 0.753(4) 1 d D U P F 1
F11A F -0.2052(4) -0.0792(4) 0.70930(13) 0.1027(15) Uani 0.753(4) 1 d D U P F 1
C38A C -0.1332(5) -0.1718(4) 0.6817(3) 0.075(2) Uani 0.753(4) 1 d D . P F 1
F12A F -0.0694(4) -0.1463(4) 0.73927(15) 0.1088(16) Uani 0.753(4) 1 d D U P F 1
F13A F -0.0739(2) -0.1716(3) 0.65072(14) 0.0568(8) Uani 0.753(4) 1 d D U P F 1
F14A F -0.2091(5) -0.2547(4) 0.6726(3) 0.130(2) Uani 0.753(4) 1 d D U P F 1
N2B N -0.29989(16) -0.14739(16) 0.50038(8) 0.0286(4) Uani 0.247(4) 1 d D . P F 2
C35B C -0.211(2) -0.141(3) 0.5507(8) 0.0343(15) Uani 0.247(4) 1 d D . P F 2
H35A H -0.1452 -0.0834 0.5528 0.041 Uiso 0.247(4) 1 calc R U P F 2
H35B H -0.1983 -0.1964 0.5447 0.041 Uiso 0.247(4) 1 calc R U P F 2
C36B C -0.2323(12) -0.1363(11) 0.6068(7) 0.0414(11) Uani 0.247(4) 1 d D . P F 2
F8B F -0.1833(10) -0.0399(8) 0.6325(6) 0.094(4) Uani 0.247(4) 1 d D U P F 2
F9B F -0.3361(14) -0.1573(12) 0.6045(10) 0.057(5) Uani 0.247(4) 1 d D U P F 2
C37B C -0.1757(11) -0.1742(10) 0.6537(5) 0.050(4) Uani 0.247(4) 1 d D . P F 2
F10B F -0.2296(8) -0.2696(6) 0.6451(4) 0.044(2) Uani 0.247(4) 1 d D U P F 2
F11B F -0.0767(17) -0.1378(19) 0.6529(14) 0.189(13) Uani 0.247(4) 1 d D U P F 2
C38B C -0.1664(10) -0.1490(10) 0.7162(6) 0.071(5) Uani 0.247(4) 1 d D U P F 2
F12B F -0.2512(8) -0.1499(8) 0.7224(4) 0.075(3) Uani 0.247(4) 1 d D U P F 2
F13B F -0.0898(12) -0.0630(10) 0.7386(7) 0.125(5) Uani 0.247(4) 1 d D U P F 2
F14B F -0.1396(13) -0.2074(10) 0.7453(6) 0.107(4) Uani 0.247(4) 1 d D U P F 2

loop_
_atom_site_aniso_label
_atom_site_aniso_U_11
_atom_site_aniso_U_22
_atom_site_aniso_U_33
_atom_site_aniso_U_23
_atom_site_aniso_U_13
_atom_site_aniso_U_12
Cl1 0.0222(3) 0.0273(3) 0.0261(3) 0.0090(2) 0.0054(2) 0.0059(2)
Cl2 0.0382(3) 0.0214(3) 0.0263(3) 0.0061(2) -0.0014(2) 0.0092(2)
Cl3 0.0342(3) 0.0242(3) 0.0192(2) 0.0079(2) 0.0075(2) 0.0055(2)
Cl4 0.0281(3) 0.0513(4) 0.0231(3) 0.0131(2) 0.0126(2) 0.0129(3)
Cl11 0.0305(3) 0.0226(3) 0.0224(3) 0.0032(2) 0.0018(2) 0.0079(2)
Cl12 0.0225(3) 0.0283(3) 0.0208(2) 0.0060(2) 0.00601(19) 0.0078(2)
Cl13 0.0226(3) 0.0459(4) 0.0263(3) 0.0131(2) 0.0068(2) 0.0087(3)
Cl14 0.0265(3) 0.0238(3) 0.0232(3) 0.0057(2) -0.0012(2) 0.0043(2)
Na1 0.0275(5) 0.0377(6) 0.0243(5) 0.0004(4) 0.0018(4) 0.0050(4)
Na2 0.0351(5) 0.0345(5) 0.0296(5) 0.0168(4) 0.0151(4) 0.0155(4)
Na3 0.0448(6) 0.0376(6) 0.0314(5) 0.0155(4) 0.0084(5) 0.0082(5)
Na4 0.0257(5) 0.0532(7) 0.0320(6) -0.0002(5) -0.0009(4) -0.0005(5)
F28 0.0484(11) 0.0972(17) 0.0445(10) -0.0021(10) 0.0070(9) 0.0380(12)
F29 0.1094(17) 0.0470(10) 0.0294(8) 0.0089(7) 0.0201(10) 0.0437(11)
C78 0.068(2) 0.109(4) 0.0255(15) 0.0017(18) 0.0100(15) 0.050(2)
F32 0.0857(17) 0.104(2) 0.0425(11) -0.0210(12) 0.0044(11) 0.0558(15)
F33 0.0875(18) 0.160(3) 0.0493(13) 0.0092(15) 0.0385(13) 0.0543(19)
F34 0.107(2) 0.169(3) 0.0233(9) -0.0056(13) -0.0033(11) 0.088(2)
C77 0.0432(16) 0.062(2) 0.0245(13) 0.0108(13) 0.0091(12) 0.0245(15)
F30 0.0840(15) 0.0738(14) 0.0310(9) 0.0283(9) 0.0156(9) 0.0419(12)
F31 0.0417(10) 0.0772(14) 0.0487(11) -0.0048(10) 0.0087(8) 0.0257(10)
C32 0.0333(14) 0.0458(16) 0.0288(13) -0.0010(12) -0.0008(11) 0.0135(13)
F1 0.0370(9) 0.0411(10) 0.0718(13) -0.0025(9) -0.0014(9) 0.0167(8)
F2 0.0618(13) 0.0930(16) 0.0545(12) 0.0221(11) 0.0265(10) 0.0476(12)
C33A 0.054(4) 0.064(2) 0.031(3) -0.008(2) -0.003(3) 0.040(4)
F3A 0.052(3) 0.081(3) 0.0290(18) 0.012(2) 0.0058(18) 0.041(3)
F4A 0.035(2) 0.038(2) 0.044(2) -0.0011(17) -0.0086(16) 0.0092(16)
C34A 0.036(2) 0.044(4) 0.042(3) 0.015(2) 0.001(2) 0.015(3)
F5A 0.041(2) 0.053(3) 0.103(4) 0.035(3) 0.006(3) 0.015(2)
F6A 0.086(4) 0.086(4) 0.054(2) 0.010(2) 0.019(2) 0.065(3)
F7A 0.046(3) 0.052(3) 0.052(3) 0.000(2) -0.013(2) 0.026(2)
C33B 0.054(4) 0.064(2) 0.031(3) -0.008(2) -0.003(3) 0.040(4)
F3B 0.103(5) 0.117(5) 0.047(3) 0.022(3) 0.026(3) 0.073(4)
F4B 0.106(5) 0.054(3) 0.078(4) -0.013(3) -0.057(4) 0.033(4)
C34B 0.036(2) 0.044(4) 0.042(3) 0.015(2) 0.001(2) 0.015(3)
F5B 0.067(3) 0.066(3) 0.067(3) -0.001(3) -0.008(3) 0.042(3)
F6B 0.057(4) 0.137(6) 0.156(7) 0.064(5) 0.036(4) 0.052(4)
F7B 0.107(6) 0.113(6) 0.053(3) 0.013(4) -0.021(4) 0.070(5)
C72 0.0308(14) 0.0609(19) 0.0355(14) 0.0249(14) 0.0141(11) 0.0207(14)
F21 0.0554(12) 0.0712(13) 0.0553(11) 0.0078(10) 0.0105(9) 0.0389(11)
F22 0.0356(9) 0.0747(13) 0.0605(11) 0.0445(10) 0.0269(8) 0.0287(9)
C73A 0.044(2) 0.048(5) 0.0366(18) 0.020(2) 0.0148(16) 0.026(3)
F23A 0.0347(13) 0.080(2) 0.0560(17) 0.0515(16) 0.0245(12) 0.0288(14)
F24A 0.085(3) 0.070(2) 0.0428(16) 0.0009(16) -0.0135(16) 0.049(2)
C74A 0.033(2) 0.025(4) 0.057(4) 0.025(4) -0.001(2) 0.001(3)
F25A 0.068(2) 0.078(2) 0.080(2) 0.0095(17) 0.0029(16) 0.0521(18)
F26A 0.057(2) 0.094(3) 0.110(4) 0.060(3) 0.015(2) 0.030(2)
F27A 0.061(2) 0.074(2) 0.0466(18) 0.0321(18) 0.0068(14) 0.0395(19)
C73B 0.044(2) 0.048(5) 0.0366(18) 0.020(2) 0.0148(16) 0.026(3)
F23B 0.057(4) 0.095(5) 0.054(4) 0.038(3) 0.023(3) 0.025(3)
F24B 0.066(4) 0.065(4) 0.052(4) 0.016(3) 0.024(3) 0.029(3)
C74B 0.033(2) 0.025(4) 0.057(4) 0.025(4) -0.001(2) 0.001(3)
F25B 0.144(8) 0.143(8) 0.143(8) 0.023(4) 0.051(4) 0.062(5)
F26B 0.025(3) 0.055(4) 0.041(3) 0.013(2) 0.015(2) 0.028(3)
F27B 0.080(5) 0.074(5) 0.067(5) 0.026(4) 0.003(3) 0.038(4)
O1 0.0307(9) 0.0377(10) 0.0201(8) 0.0098(7) 0.0051(7) 0.0141(8)
O2 0.0296(9) 0.0376(10) 0.0214(8) 0.0046(7) -0.0004(7) 0.0041(8)
O3 0.0267(9) 0.0407(10) 0.0244(8) 0.0169(7) 0.0078(7) 0.0144(8)
O4 0.0259(10) 0.0562(13) 0.0241(9) 0.0018(9) 0.0002(7) -0.0051(9)
O11 0.0293(9) 0.0369(10) 0.0247(8) 0.0164(7) 0.0092(7) 0.0130(8)
O12 0.0333(9) 0.0352(9) 0.0194(8) 0.0054(7) 0.0001(7) 0.0151(8)
O13 0.0416(11) 0.0413(11) 0.0237(9) 0.0159(8) 0.0089(8) 0.0062(9)
O14 0.0282(9) 0.0382(10) 0.0164(8) 0.0045(7) -0.0001(7) 0.0081(8)
N1 0.0239(10) 0.0316(11) 0.0170(9) 0.0024(8) -0.0002(8) 0.0081(9)
N3 0.0403(13) 0.0389(12) 0.0277(11) 0.0143(9) 0.0139(10) 0.0134(11)
N4 0.0351(12) 0.0275(12) 0.0331(12) 0.0038(9) -0.0022(9) 0.0068(11)
N5 0.0329(11) 0.0353(12) 0.0284(11) 0.0167(9) 0.0092(9) 0.0143(10)
N6 0.0278(12) 0.0649(18) 0.0344(13) 0.0092(12) 0.0109(10) 0.0052(12)
N11 0.0232(10) 0.0360(11) 0.0156(9) 0.0105(8) 0.0049(7) 0.0114(9)
N12 0.0352(11) 0.0290(10) 0.0153(9) 0.0072(8) 0.0045(8) 0.0125(9)
N13 0.0424(13) 0.0337(13) 0.0331(12) 0.0143(10) 0.0095(10) 0.0108(11)
N14 0.0283(12) 0.0381(12) 0.0300(11) -0.0004(9) -0.0010(9) 0.0151(10)
N15 0.0368(14) 0.0736(19) 0.0398(14) 0.0318(14) 0.0141(11) 0.0134(14)
N16 0.0347(12) 0.0338(12) 0.0215(10) 0.0030(9) 0.0007(9) 0.0062(10)
C1 0.0273(12) 0.0284(12) 0.0190(10) 0.0044(9) 0.0049(9) 0.0132(10)
C2 0.0237(11) 0.0228(11) 0.0190(10) 0.0060(8) 0.0051(9) 0.0100(9)
C3 0.0265(11) 0.0215(11) 0.0200(10) 0.0074(8) 0.0068(9) 0.0110(9)
C4 0.0221(11) 0.0205(11) 0.0218(10) 0.0063(8) 0.0045(9) 0.0076(9)
C5 0.0244(11) 0.0207(11) 0.0197(10) 0.0055(8) 0.0043(9) 0.0096(9)
C6 0.0231(11) 0.0234(11) 0.0186(10) 0.0054(8) 0.0034(9) 0.0092(9)
C7 0.0274(12) 0.0232(11) 0.0208(11) 0.0069(9) 0.0047(9) 0.0095(10)
C8 0.0246(11) 0.0252(12) 0.0210(11) 0.0032(9) 0.0036(9) 0.0076(10)
C9 0.0225(11) 0.0277(12) 0.0177(10) 0.0045(9) 0.0037(8) 0.0095(10)
C10 0.0221(11) 0.0337(13) 0.0199(11) 0.0062(9) 0.0052(9) 0.0085(10)
C11 0.0222(11) 0.0370(13) 0.0204(11) 0.0109(9) 0.0091(9) 0.0132(10)
C12 0.0229(11) 0.0302(12) 0.0184(10) 0.0088(9) 0.0073(9) 0.0129(10)
C13 0.0261(11) 0.0293(12) 0.0189(10) 0.0114(9) 0.0114(9) 0.0140(10)
C14 0.0236(11) 0.0269(11) 0.0180(10) 0.0068(9) 0.0089(9) 0.0076(10)
C15 0.0223(11) 0.0266(11) 0.0160(10) 0.0053(8) 0.0063(8) 0.0089(9)
C16 0.0231(11) 0.0242(11) 0.0179(10) 0.0035(8) 0.0049(8) 0.0082(9)
C17 0.0258(12) 0.0286(12) 0.0203(11) 0.0065(9) 0.0089(9) 0.0082(10)
C18 0.0225(11) 0.0286(12) 0.0233(11) 0.0035(9) 0.0067(9) 0.0065(10)
C19 0.0242(11) 0.0274(12) 0.0190(10) 0.0044(9) 0.0056(9) 0.0087(10)
C20 0.0257(12) 0.0350(13) 0.0214(11) 0.0006(10) 0.0036(9) 0.0061(11)
C21 0.0238(11) 0.0220(11) 0.0187(10) 0.0033(8) 0.0051(9) 0.0094(9)
C22 0.0229(11) 0.0220(11) 0.0171(10) 0.0042(8) 0.0044(8) 0.0097(9)
C23 0.0242(11) 0.0241(11) 0.0175(10) 0.0061(8) 0.0067(8) 0.0107(9)
C24 0.0230(11) 0.0278(12) 0.0178(10) 0.0062(9) 0.0077(9) 0.0116(10)
C25 0.0274(12) 0.0253(11) 0.0214(11) 0.0055(9) 0.0038(9) 0.0098(10)
C26 0.0317(13) 0.0301(13) 0.0210(11) 0.0054(9) 0.0013(9) 0.0128(12)
C27 0.0235(11) 0.0332(13) 0.0215(11) 0.0083(10) 0.0080(9) 0.0117(10)
C28 0.0278(13) 0.0417(15) 0.0208(11) 0.0040(10) 0.0056(9) 0.0081(12)
C31 0.0303(13) 0.0384(14) 0.0190(11) 0.0016(10) -0.0022(10) 0.0103(11)
C41 0.0211(11) 0.0346(13) 0.0217(11) 0.0107(9) 0.0088(9) 0.0120(10)
C42 0.0226(11) 0.0289(12) 0.0185(10) 0.0082(9) 0.0064(8) 0.0120(10)
C43 0.0227(11) 0.0241(11) 0.0219(11) 0.0080(9) 0.0077(9) 0.0093(9)
C44 0.0205(11) 0.0263(11) 0.0200(10) 0.0047(9) 0.0046(8) 0.0085(9)
C45 0.0218(11) 0.0267(11) 0.0159(10) 0.0058(8) 0.0060(8) 0.0101(9)
C46 0.0232(11) 0.0222(11) 0.0150(9) 0.0019(8) 0.0036(8) 0.0091(9)
C47 0.0247(11) 0.0203(10) 0.0173(10) 0.0029(8) 0.0050(8) 0.0076(9)
C48 0.0233(11) 0.0218(11) 0.0177(10) 0.0004(8) 0.0025(8) 0.0090(9)
C49 0.0288(12) 0.0232(11) 0.0165(10) 0.0039(8) 0.0037(9) 0.0110(10)
C50 0.0323(13) 0.0235(11) 0.0183(10) 0.0027(8) 0.0035(9) 0.0136(10)
C51 0.0357(13) 0.0281(12) 0.0206(11) 0.0075(9) 0.0070(10) 0.0106(11)
C52 0.0301(12) 0.0278(12) 0.0168(10) 0.0060(9) 0.0061(9) 0.0108(10)
C53 0.0281(12) 0.0293(12) 0.0230(11) 0.0092(9) 0.0098(9) 0.0086(10)
C54 0.0229(11) 0.0277(12) 0.0201(11) 0.0054(9) 0.0044(9) 0.0077(10)
C55 0.0240(11) 0.0232(11) 0.0167(10) 0.0051(8) 0.0045(8) 0.0091(9)
C56 0.0198(10) 0.0275(12) 0.0179(10) 0.0066(9) 0.0046(8) 0.0098(9)
C57 0.0198(10) 0.0232(11) 0.0203(10) 0.0048(8) 0.0045(8) 0.0066(9)
C58 0.0203(11) 0.0304(12) 0.0164(10) 0.0032(9) 0.0023(8) 0.0096(10)
C59 0.0195(10) 0.0300(12) 0.0158(10) 0.0051(9) 0.0035(8) 0.0092(9)
C60 0.0224(11) 0.0349(13) 0.0185(10) 0.0075(9) 0.0064(9) 0.0116(10)
C61 0.0206(10) 0.0290(12) 0.0175(10) 0.0063(9) 0.0061(8) 0.0121(9)
C62 0.0213(11) 0.0235(11) 0.0166(10) 0.0041(8) 0.0046(8) 0.0090(9)
C63 0.0250(11) 0.0226(11) 0.0160(10) 0.0044(8) 0.0056(8) 0.0095(9)
C64 0.0268(11) 0.0222(11) 0.0154(10) 0.0023(8) 0.0040(8) 0.0095(9)
C65 0.0294(12) 0.0309(13) 0.0208(11) 0.0080(9) 0.0052(9) 0.0117(11)
C66 0.0298(13) 0.0258(11) 0.0169(10) 0.0023(8) 0.0029(9) 0.0127(10)
C67 0.0324(14) 0.0459(16) 0.0254(12) 0.0149(11) 0.0075(10) 0.0128(13)
C69 0.0255(12) 0.0329(13) 0.0196(11) 0.0076(10) 0.0048(9) 0.0107(11)
C71 0.0272(12) 0.0438(15) 0.0173(11) 0.0139(10) 0.0049(9) 0.0137(11)
C75 0.0457(15) 0.0353(14) 0.0183(11) 0.0106(10) 0.0051(10) 0.0178(12)
C76 0.0480(16) 0.0487(17) 0.0221(12) 0.0075(11) 0.0082(11) 0.0244(14)
O101 0.0495(12) 0.0499(12) 0.0405(11) 0.0194(9) 0.0224(9) 0.0298(10)
C101 0.0507(18) 0.0484(17) 0.0348(14) 0.0049(12) 0.0105(13) 0.0293(15)
C102 0.080(3) 0.101(3) 0.0374(17) 0.0022(18) 0.0146(17) 0.065(3)
C103 0.085(3) 0.110(3) 0.0371(17) 0.0034(19) 0.0050(18) 0.073(3)
O201 0.053(4) 0.065(6) 0.0351(14) -0.004(3) 0.008(2) 0.026(5)
O701 0.053(4) 0.065(6) 0.0351(14) -0.004(3) 0.008(2) 0.026(5)
O301 0.0630(14) 0.0487(12) 0.0378(11) 0.0165(9) 0.0205(10) 0.0311(11)
C301 0.0454(16) 0.0463(17) 0.0408(16) 0.0113(13) 0.0138(13) 0.0262(14)
C302 0.049(2) 0.102(3) 0.0456(19) 0.008(2) 0.0074(16) 0.033(2)
C303 0.051(2) 0.072(2) 0.0490(19) 0.0015(17) 0.0196(16) 0.0200(19)
O401 0.0438(12) 0.0377(11) 0.0742(16) -0.0023(11) 0.0235(11) 0.0142(10)
C401 0.0382(17) 0.0432(18) 0.077(2) -0.0080(16) 0.0167(16) 0.0117(15)
C402 0.122(5) 0.126(5) 0.091(4) -0.035(3) 0.000(3) 0.089(4)
C403 0.062(2) 0.064(2) 0.096(3) 0.011(2) 0.031(2) 0.034(2)
O611 0.082(2) 0.0666(19) 0.102(2) -0.0116(17) 0.061(2) -0.0013(16)
O501 0.093(4) 0.112(5) 0.083(4) 0.044(3) 0.042(3) 0.083(4)
C501 0.047(3) 0.057(4) 0.055(4) 0.008(3) 0.013(3) 0.028(3)
C502 0.060(5) 0.079(6) 0.080(6) -0.023(5) -0.015(4) 0.029(5)
C503 0.095(14) 0.123(10) 0.087(7) 0.043(7) 0.028(7) 0.078(7)
O601 0.042(3) 0.056(4) 0.058(4) 0.005(3) 0.014(3) 0.016(3)
C601 0.095(14) 0.123(10) 0.087(7) 0.043(7) 0.028(7) 0.078(7)
C602 0.063(7) 0.039(5) 0.103(9) 0.022(5) -0.008(6) -0.009(5)
C603 0.060(7) 0.123(11) 0.196(17) 0.105(12) 0.018(8) 0.037(7)
O801 0.039(3) 0.047(3) 0.044(3) 0.005(2) 0.012(2) 0.020(2)
C150 0.159(10) 0.166(11) 0.165(10) 0.031(8) 0.086(8) 0.068(8)
C151 0.120(11) 0.090(8) 0.119(11) 0.018(8) 0.062(9) 0.044(8)
C152 0.216(18) 0.215(18) 0.223(18) 0.033(6) 0.065(7) 0.107(9)
C153 0.125(12) 0.097(9) 0.129(12) 0.009(9) 0.086(10) 0.033(9)
C154 0.069(5) 0.115(8) 0.105(7) 0.037(6) 0.062(5) 0.047(5)
N2A 0.0228(10) 0.0382(12) 0.0172(9) 0.0094(8) 0.0027(8) 0.0091(9)
C35A 0.025(2) 0.047(4) 0.0180(18) 0.010(2) 0.0016(15) 0.0088(16)
C36A 0.037(2) 0.047(3) 0.0270(15) 0.0071(18) 0.0043(15) 0.0117(18)
F8A 0.0737(19) 0.0759(19) 0.0460(14) 0.0063(13) 0.0142(13) 0.0430(16)
F9A 0.0360(16) 0.054(3) 0.0303(15) 0.0099(18) 0.0133(11) 0.0121(15)
C37A 0.054(3) 0.077(3) 0.0162(17) 0.0028(18) 0.0041(16) 0.025(3)
F10A 0.0563(17) 0.0584(17) 0.0558(16) -0.0113(13) -0.0210(13) 0.0196(14)
F11A 0.103(3) 0.194(5) 0.0268(14) 0.000(2) 0.0108(16) 0.090(3)
C38A 0.049(3) 0.090(4) 0.063(4) 0.052(3) 0.007(3) 0.016(3)
F12A 0.098(3) 0.165(4) 0.0547(19) 0.051(2) -0.0027(18) 0.066(3)
F13A 0.0425(15) 0.0728(19) 0.0445(14) 0.0090(13) -0.0025(11) 0.0272(14)
F14A 0.099(3) 0.110(4) 0.140(5) 0.078(4) 0.014(3) 0.024(3)
N2B 0.0228(10) 0.0382(12) 0.0172(9) 0.0094(8) 0.0027(8) 0.0091(9)
C35B 0.025(2) 0.047(4) 0.0180(18) 0.010(2) 0.0016(15) 0.0088(16)
C36B 0.037(2) 0.047(3) 0.0270(15) 0.0071(18) 0.0043(15) 0.0117(18)
F8B 0.093(6) 0.084(6) 0.111(7) 0.001(5) 0.029(5) 0.048(5)
F9B 0.059(7) 0.048(7) 0.049(6) 0.017(5) 0.012(4) 0.013(5)
C37B 0.040(7) 0.078(11) 0.031(7) 0.012(7) 0.007(6) 0.027(8)
F10B 0.054(5) 0.032(4) 0.066(5) 0.016(3) 0.034(4) 0.028(3)
F11B 0.177(14) 0.204(15) 0.182(14) 0.036(8) 0.057(8) 0.084(9)
C38B 0.068(6) 0.079(6) 0.067(6) 0.010(4) 0.018(4) 0.037(5)
F12B 0.068(5) 0.089(6) 0.048(4) -0.005(4) 0.033(4) 0.013(4)
F13B 0.109(7) 0.127(8) 0.106(7) -0.012(6) 0.054(6) 0.014(6)
F14B 0.114(7) 0.105(7) 0.094(7) 0.023(5) 0.013(5) 0.056(6)

loop_
_atom_type_symbol
_atom_type_description
_atom_type_scat_dispersion_real
_atom_type_scat_dispersion_imag
_atom_type_scat_source
C C 0.0181 0.0091 'International Tables Vol C Tables 4.2.6.8 and 6.1.1.4'
H H 0.0000 0.0000 'International Tables Vol C Tables 4.2.6.8 and 6.1.1.4'
N N 0.0311 0.0180 'International Tables Vol C Tables 4.2.6.8 and 6.1.1.4'
O O 0.0492 0.0322 'International Tables Vol C Tables 4.2.6.8 and 6.1.1.4'
F F 0.0727 0.0534 'International Tables Vol C Tables 4.2.6.8 and 6.1.1.4'
Na Na 0.1353 0.1239 'International Tables Vol C Tables 4.2.6.8 and 6.1.1.4'
Cl Cl 0.3639 0.7018 'International Tables Vol C Tables 4.2.6.8 and 6.1.1.4'

loop_
_geom_angle_atom_site_label_1
_geom_angle_atom_site_label_2
_geom_angle_atom_site_label_3
_geom_angle
_geom_angle_site_symmetry_1
_geom_angle_site_symmetry_3
O2 Na1 O14 150.56(9) . .
O2 Na1 O201 97.1(8) . .
O14 Na1 O201 83.7(11) . .
O2 Na1 O701 98.0(8) . .
O14 Na1 O701 85.9(12) . .
O2 Na1 N16 78.90(8) . 2_556
O14 Na1 N16 87.75(8) . 2_556
O201 Na1 N16 154.4(12) . 2_556
O701 Na1 N16 160.3(12) . 2_556
O2 Na1 N4 77.15(8) . .
O14 Na1 N4 129.94(8) . .
O201 Na1 N4 111.9(13) . .
O701 Na1 N4 106.2(13) . .
N16 Na1 N4 92.09(8) 2_556 .
O2 Na1 F22 141.18(8) . .
O14 Na1 F22 66.67(6) . .
O201 Na1 F22 69.9(7) . .
O701 Na1 F22 65.7(7) . .
N16 Na1 F22 127.88(7) 2_556 .
N4 Na1 F22 74.64(7) . .
O2 Na1 C26 57.64(7) . .
O14 Na1 C26 145.45(8) . .
O201 Na1 C26 119.7(13) . .
O701 Na1 C26 115.2(13) . .
N16 Na1 C26 79.77(7) 2_556 .
N4 Na1 C26 21.52(7) . .
F22 Na1 C26 96.12(7) . .
O3 Na2 O11 153.50(8) 1_665 .
O3 Na2 O101 83.97(7) 1_665 .
O11 Na2 O101 89.15(8) . .
O3 Na2 N5 90.71(8) 1_665 2_556
O11 Na2 N5 82.30(8) . 2_556
O101 Na2 N5 149.42(9) . 2_556
O3 Na2 N13 131.90(8) 1_665 .
O11 Na2 N13 74.47(7) . .
O101 Na2 N13 109.44(8) . .
N5 Na2 N13 96.50(8) 2_556 .
O3 Na2 F9A 66.39(12) 1_665 1_665
O11 Na2 F9A 137.01(12) . 1_665
O101 Na2 F9A 78.49(13) . 1_665
N5 Na2 F9A 126.54(12) 2_556 1_665
N13 Na2 F9A 71.41(13) . 1_665
O3 Na2 C65 148.80(8) 1_665 .
O11 Na2 C65 56.00(7) . .
O101 Na2 C65 115.33(8) . .
N5 Na2 C65 83.81(7) 2_556 .
N13 Na2 C65 21.08(7) . .
F9A Na2 C65 92.49(13) 1_665 .
O13 Na3 O301 93.85(9) . .
O13 Na3 O1 136.81(9) . 1_656
O301 Na3 O1 83.45(8) . 1_656
O13 Na3 O611 82.42(10) . .
O301 Na3 O611 149.05(13) . .
O1 Na3 O611 78.76(11) 1_656 .
O13 Na3 N15 79.00(9) . .
O301 Na3 N15 119.40(11) . .
O1 Na3 N15 138.94(10) 1_656 .
O611 Na3 N15 90.18(13) . .
O13 Na3 F1 152.66(9) . 1_656
O301 Na3 F1 78.38(8) . 1_656
O1 Na3 F1 68.94(7) 1_656 1_656
O611 Na3 F1 117.41(10) . 1_656
N15 Na3 F1 82.14(8) . 1_656
O13 Na3 C67 59.55(8) . .
O301 Na3 C67 127.03(9) . .
O1 Na3 C67 147.95(9) 1_656 .
O611 Na3 C67 77.17(12) . .
N15 Na3 C67 22.48(8) . .
F1 Na3 C67 104.39(8) 1_656 .
O801 Na4 O4 82.69(16) . 1_766
O801 Na4 O12 107.11(16) . .
O4 Na4 O12 157.27(9) 1_766 .
O801 Na4 O401 168.34(17) . .
O4 Na4 O401 87.31(9) 1_766 .
O12 Na4 O401 80.23(8) . .
O4 Na4 O501 113.48(18) 1_766 .
O12 Na4 O501 81.83(18) . .
O401 Na4 O501 158.43(18) . .
O801 Na4 N14 90.20(15) . .
O4 Na4 N14 85.62(8) 1_766 .
O12 Na4 N14 74.12(7) . .
O401 Na4 N14 83.04(8) . .
O501 Na4 N14 103.43(14) . .
O801 Na4 N6 81.48(15) . 1_766
O4 Na4 N6 71.37(8) 1_766 1_766
O12 Na4 N6 129.54(8) . 1_766
O401 Na4 N6 101.02(9) . 1_766
O501 Na4 N6 81.42(15) . 1_766
N14 Na4 N6 156.29(8) . 1_766
O801 Na4 C66 107.21(15) . .
O4 Na4 C66 100.93(8) 1_766 .
O12 Na4 C66 56.85(7) . .
O401 Na4 C66 68.78(8) . .
O501 Na4 C66 110.47(15) . .
N14 Na4 C66 21.69(7) . .
N6 Na4 C66 167.92(9) 1_766 .
O801 Na4 H80A 19.1 . .
O4 Na4 H80A 73.1 1_766 .
O12 Na4 H80A 109.6 . .
O401 Na4 H80A 150.1 . .
N14 Na4 H80A 73.3 . .
N6 Na4 H80A 94.0 1_766 .
C66 Na4 H80A 92.5 . .
O801 Na4 H80B 19.2 . .
O4 Na4 H80B 101.9 1_766 .
O12 Na4 H80B 89.0 . .
O401 Na4 H80B 168.8 . .
N14 Na4 H80B 91.3 . .
N6 Na4 H80B 88.0 1_766 .
C66 Na4 H80B 102.9 . .
H80A Na4 H80B 33.1 . .
F33 C78 F32 107.4(4) . .
F33 C78 F34 108.1(3) . .
F32 C78 F34 107.6(4) . .
F33 C78 C77 112.2(4) . .
F32 C78 C77 112.3(3) . .
F34 C78 C77 109.0(3) . .
F31 C77 F30 109.1(3) . .
F31 C77 C78 107.3(3) . .
F30 C77 C78 107.6(3) . .
F31 C77 C76 108.0(2) . .
F30 C77 C76 107.8(3) . .
C78 C77 C76 116.8(3) . .
F1 C32 F2 105.0(2) . .
F1 C32 C31 111.9(2) . .
F2 C32 C31 111.0(2) . .
F1 C32 C33A 109.5(8) . .
F2 C32 C33A 101.0(6) . .
C31 C32 C33A 117.3(9) . .
F1 C32 C33B 106.0(8) . .
F2 C32 C33B 113.8(6) . .
C31 C32 C33B 109.0(9) . .
C32 F1 Na3 141.80(18) . 1_454
F3A C33A F4A 101.3(15) . .
F3A C33A C34A 104.0(13) . .
F4A C33A C34A 114.0(10) . .
F3A C33A C32 105.7(9) . .
F4A C33A C32 106.2(10) . .
C34A C33A C32 123.1(16) . .
F5A C34A F7A 118.2(13) . .
F5A C34A F6A 111.3(14) . .
F7A C34A F6A 102.7(15) . .
F5A C34A C33A 113.6(18) . .
F7A C34A C33A 108.1(11) . .
F6A C34A C33A 101.1(11) . .
F4B C33B F3B 108.5(15) . .
F4B C33B C34B 110.6(12) . .
F3B C33B C34B 107.3(15) . .
F4B C33B C32 115.7(14) . .
F3B C33B C32 104.9(9) . .
C34B C33B C32 109.4(13) . .
F6B C34B F5B 109.4(17) . .
F6B C34B F7B 109.4(15) . .
F5B C34B F7B 99.8(10) . .
F6B C34B C33B 117.8(13) . .
F5B C34B C33B 113.8(17) . .
F7B C34B C33B 104.9(13) . .
F22 C72 F21 105.7(2) . .
F22 C72 C71 111.9(2) . .
F21 C72 C71 110.8(2) . .
F22 C72 C73B 102.0(10) . .
F21 C72 C73B 119.2(8) . .
C71 C72 C73B 106.9(9) . .
F22 C72 C73A 109.7(4) . .
F21 C72 C73A 103.6(3) . .
C71 C72 C73A 114.4(4) . .
C72 F22 Na1 136.24(19) . .
F23A C73A F24A 107.5(6) . .
F23A C73A C74A 107.8(4) . .
F24A C73A C74A 109.1(5) . .
F23A C73A C72 108.5(5) . .
F24A C73A C72 104.8(4) . .
C74A C73A C72 118.8(6) . .
F25A C74A F26A 114.3(8) . .
F25A C74A F27A 107.5(5) . .
F26A C74A F27A 105.6(6) . .
F25A C74A C73A 111.3(5) . .
F26A C74A C73A 109.5(6) . .
F27A C74A C73A 108.3(7) . .
F23B C73B F24B 99.1(15) . .
F23B C73B C74B 114.2(16) . .
F24B C73B C74B 94.4(14) . .
F23B C73B C72 115.2(15) . .
F24B C73B C72 115.7(13) . .
C74B C73B C72 115.3(17) . .
F26B C74B F27B 118.1(19) . .
F26B C74B F25B 102(2) . .
F27B C74B F25B 98.3(18) . .
F26B C74B C73B 121(2) . .
F27B C74B C73B 114(2) . .
F25B C74B C73B 96.9(17) . .
C1 O1 Na3 130.43(17) . 1_454
C10 O2 Na1 149.46(18) . .
C11 O3 Na2 133.67(16) . 1_445
C20 O4 Na4 152.1(2) . 1_344
C41 O11 Na2 149.25(16) . .
C50 O12 Na4 143.06(17) . .
C51 O13 Na3 150.48(19) . .
C60 O14 Na1 133.68(17) . .
C1 N1 C20 125.59(19) . .
C1 N1 C31 116.8(2) . .
C20 N1 C31 117.1(2) . .
C26 N4 Na1 102.23(18) . .
C27 N5 Na2 137.7(2) . 2_556
C28 N6 Na4 93.71(19) . 1_344
C41 N11 C60 125.75(19) . .
C41 N11 C71 116.3(2) . .
C60 N11 C71 117.5(2) . .
C50 N12 C51 125.72(19) . .
C50 N12 C75 116.4(2) . .
C51 N12 C75 117.5(2) . .
C65 N13 Na2 101.48(19) . .
C66 N14 Na4 92.79(18) . .
C67 N15 Na3 98.2(2) . .
C69 N16 Na1 140.0(2) . 2_556
O1 C1 N1 119.6(2) . .
O1 C1 C2 124.0(2) . .
N1 C1 C2 116.4(2) . .
C21 C2 C3 119.1(2) . .
C21 C2 C1 120.4(2) . .
C3 C2 C1 120.4(2) . .
C4 C3 C2 120.7(2) . .
C4 C3 C25 117.1(2) . .
C2 C3 C25 122.2(2) . .
C3 C4 C5 121.6(2) . .
C3 C4 Cl1 117.71(18) . .
C5 C4 Cl1 120.05(17) . .
C4 C5 C22 116.9(2) . .
C4 C5 C6 125.4(2) . .
C22 C5 C6 117.6(2) . .
C23 C6 C7 117.1(2) . .
C23 C6 C5 117.7(2) . .
C7 C6 C5 125.2(2) . .
C8 C7 C6 121.5(2) . .
C8 C7 Cl2 117.54(18) . .
C6 C7 Cl2 120.16(17) . .
C7 C8 C9 120.9(2) . .
C7 C8 C26 118.1(2) . .
C9 C8 C26 121.1(2) . .
C24 C9 C8 119.2(2) . .
C24 C9 C10 120.1(2) . .
C8 C9 C10 120.4(2) . .
O2 C10 N2A 119.0(2) . .
O2 C10 C9 125.1(2) . .
N2A C10 C9 115.9(2) . .
O3 C11 N2A 119.2(2) . .
O3 C11 C12 124.6(2) . .
N2A C11 C12 116.2(2) . .
C24 C12 C13 119.6(2) . .
C24 C12 C11 120.0(2) . .
C13 C12 C11 120.3(2) . .
C14 C13 C12 120.5(2) . .
C14 C13 C27 116.8(2) . .
C12 C13 C27 122.6(2) . .
C13 C14 C15 121.2(2) . .
C13 C14 Cl3 117.75(18) . .
C15 C14 Cl3 120.51(17) . .
C23 C15 C14 117.3(2) . .
C23 C15 C16 117.9(2) . .
C14 C15 C16 124.7(2) . .
C17 C16 C22 117.1(2) . .
C17 C16 C15 125.1(2) . .
C22 C16 C15 117.8(2) . .
C18 C17 C16 121.7(2) . .
C18 C17 Cl4 118.45(18) . .
C16 C17 Cl4 119.24(17) . .
C17 C18 C19 120.0(2) . .
C17 C18 C28 118.6(2) . .
C19 C18 C28 121.3(2) . .
C21 C19 C18 119.2(2) . .
C21 C19 C20 120.4(2) . .
C18 C19 C20 120.4(2) . .
O4 C20 N1 119.1(2) . .
O4 C20 C19 124.6(2) . .
N1 C20 C19 116.3(2) . .
C19 C21 C2 120.6(2) . .
C19 C21 C22 119.8(2) . .
C2 C21 C22 119.6(2) . .
C16 C22 C5 120.0(2) . .
C16 C22 C21 119.6(2) . .
C5 C22 C21 120.4(2) . .
C15 C23 C6 120.0(2) . .
C15 C23 C24 119.7(2) . .
C6 C23 C24 120.3(2) . .
C9 C24 C12 121.3(2) . .
C9 C24 C23 119.6(2) . .
C12 C24 C23 119.2(2) . .
N3 C25 C3 172.6(3) . .
N4 C26 C8 176.4(3) . .
N4 C26 Na1 56.25(15) . .
C8 C26 Na1 125.06(16) . .
N5 C27 C13 173.3(3) . .
N6 C28 C18 176.2(3) . .
N1 C31 C32 111.9(2) . .
N1 C31 H31A 109.2 . .
C32 C31 H31A 109.2 . .
N1 C31 H31B 109.2 . .
C32 C31 H31B 109.2 . .
H31A C31 H31B 107.9 . .
O11 C41 N11 118.8(2) . .
O11 C41 C42 124.9(2) . .
N11 C41 C42 116.3(2) . .
C61 C42 C43 119.4(2) . .
C61 C42 C41 119.9(2) . .
C43 C42 C41 120.4(2) . .
C44 C43 C42 120.8(2) . .
C44 C43 C65 118.0(2) . .
C42 C43 C65 121.2(2) . .
C43 C44 C45 121.3(2) . .
C43 C44 Cl11 118.11(18) . .
C45 C44 Cl11 119.84(17) . .
C44 C45 C62 117.18(19) . .
C44 C45 C46 125.2(2) . .
C62 C45 C46 117.6(2) . .
C47 C46 C63 117.12(19) . .
C47 C46 C45 125.1(2) . .
C63 C46 C45 117.7(2) . .
C48 C47 C46 121.5(2) . .
C48 C47 Cl12 117.90(18) . .
C46 C47 Cl12 119.95(16) . .
C47 C48 C49 120.6(2) . .
C47 C48 C66 117.3(2) . .
C49 C48 C66 122.1(2) . .
C64 C49 C48 119.2(2) . .
C64 C49 C50 120.3(2) . .
C48 C49 C50 120.3(2) . .
O12 C50 N12 119.1(2) . .
O12 C50 C49 124.6(2) . .
N12 C50 C49 116.3(2) . .
O13 C51 N12 118.8(2) . .
O13 C51 C52 124.7(2) . .
N12 C51 C52 116.5(2) . .
C64 C52 C53 119.2(2) . .
C64 C52 C51 120.0(2) . .
C53 C52 C51 120.6(2) . .
C54 C53 C52 120.6(2) . .
C54 C53 C67 117.5(2) . .
C52 C53 C67 121.8(2) . .
C53 C54 C55 121.5(2) . .
C53 C54 Cl13 117.87(19) . .
C55 C54 Cl13 119.79(17) . .
C54 C55 C63 117.14(19) . .
C54 C55 C56 125.0(2) . .
C63 C55 C56 117.8(2) . .
C57 C56 C55 125.0(2) . .
C57 C56 C62 117.17(19) . .
C55 C56 C62 117.7(2) . .
C58 C57 C56 121.5(2) . .
C58 C57 Cl14 117.49(18) . .
C56 C57 Cl14 120.48(17) . .
C57 C58 C59 120.2(2) . .
C57 C58 C69 117.2(2) . .
C59 C58 C69 122.6(2) . .
C61 C59 C58 119.3(2) . .
C61 C59 C60 120.2(2) . .
C58 C59 C60 120.4(2) . .
O14 C60 N11 119.3(2) . .
O14 C60 C59 124.3(2) . .
N11 C60 C59 116.4(2) . .
C59 C61 C42 121.1(2) . .
C59 C61 C62 119.6(2) . .
C42 C61 C62 119.3(2) . .
C45 C62 C56 119.98(19) . .
C45 C62 C61 120.4(2) . .
C56 C62 C61 119.6(2) . .
C46 C63 C55 120.04(19) . .
C46 C63 C64 120.0(2) . .
C55 C63 C64 119.9(2) . .
C49 C64 C52 121.0(2) . .
C49 C64 C63 119.6(2) . .
C52 C64 C63 119.5(2) . .
N13 C65 C43 176.4(3) . .
N13 C65 Na2 57.44(16) . .
C43 C65 Na2 122.95(16) . .
N14 C66 C48 175.1(3) . .
N14 C66 Na4 65.52(16) . .
C48 C66 Na4 118.15(15) . .
N15 C67 C53 176.0(3) . .
N15 C67 Na3 59.31(18) . .
C53 C67 Na3 122.89(18) . .
N16 C69 C58 173.3(3) . .
N11 C71 C72 112.9(2) . .
N11 C71 H71A 109.0 . .
C72 C71 H71A 109.0 . .
N11 C71 H71B 109.0 . .
C72 C71 H71B 109.0 . .
H71A C71 H71B 107.8 . .
N12 C75 C76 111.8(2) . .
N12 C75 H75A 109.2 . .
C76 C75 H75A 109.2 . .
N12 C75 H75B 109.2 . .
C76 C75 H75B 109.2 . .
H75A C75 H75B 107.9 . .
F28 C76 F29 106.2(3) . .
F28 C76 C75 111.7(3) . .
F29 C76 C75 112.2(2) . .
F28 C76 C77 108.3(2) . .
F29 C76 C77 107.0(3) . .
C75 C76 C77 111.1(2) . .
C101 O101 Na2 133.67(19) . .
O101 C101 C102 121.2(3) . .
O101 C101 C103 121.6(3) . .
C102 C101 C103 117.1(3) . .
C101 C102 H10A 109.5 . .
C101 C102 H10B 109.5 . .
H10A C102 H10B 109.5 . .
C101 C102 H10C 109.5 . .
H10A C102 H10C 109.5 . .
H10B C102 H10C 109.5 . .
C101 C103 H10D 109.5 . .
C101 C103 H10E 109.5 . .
H10D C103 H10E 109.5 . .
C101 C103 H10F 109.5 . .
H10D C103 H10F 109.5 . .
H10E C103 H10F 109.5 . .
C201 O201 Na1 174(3) . .
O201 C201 C203 124.6(14) . .
O201 C201 C202 119.7(14) . .
C203 C201 C202 115.5(6) . .
C201 C202 H20A 109.5 . .
C201 C202 H20B 109.5 . .
H20A C202 H20B 109.5 . .
C201 C202 H20C 109.5 . .
H20A C202 H20C 109.5 . .
H20B C202 H20C 109.5 . .
C201 C203 H20D 109.5 . .
C201 C203 H20E 109.5 . .
H20D C203 H20E 109.5 . .
C201 C203 H20F 109.5 . .
H20D C203 H20F 109.5 . .
H20E C203 H20F 109.5 . .
C701 O701 Na1 158(4) . .
O701 C701 C702 124.0(15) . .
O701 C701 C703 119.1(15) . .
C702 C701 C703 116.9(6) . .
C701 C702 H70A 109.5 . .
C701 C702 H70B 109.5 . .
H70A C702 H70B 109.5 . .
C701 C702 H70C 109.5 . .
H70A C702 H70C 109.5 . .
H70B C702 H70C 109.5 . .
C701 C703 H70D 109.5 . .
C701 C703 H70E 109.5 . .
H70D C703 H70E 109.5 . .
C701 C703 H70F 109.5 . .
H70D C703 H70F 109.5 . .
H70E C703 H70F 109.5 . .
C301 O301 Na3 166.7(2) . .
O301 C301 C302 120.8(3) . .
O301 C301 C303 121.9(3) . .
C302 C301 C303 117.2(3) . .
C301 C302 H30A 109.5 . .
C301 C302 H30B 109.5 . .
H30A C302 H30B 109.5 . .
C301 C302 H30C 109.5 . .
H30A C302 H30C 109.5 . .
H30B C302 H30C 109.5 . .
C301 C303 H30D 109.5 . .
C301 C303 H30E 109.5 . .
H30D C303 H30E 109.5 . .
C301 C303 H30F 109.5 . .
H30D C303 H30F 109.5 . .
H30E C303 H30F 109.5 . .
C401 O401 Na4 138.0(3) . .
O401 C401 C402 120.4(4) . .
O401 C401 C403 122.0(4) . .
C402 C401 C403 117.6(3) . .
C401 C402 H40A 109.5 . .
C401 C402 H40B 109.5 . .
H40A C402 H40B 109.5 . .
C401 C402 H40C 109.5 . .
H40A C402 H40C 109.5 . .
H40B C402 H40C 109.5 . .
C401 C403 H40D 109.5 . .
C401 C403 H40E 109.5 . .
H40D C403 H40E 109.5 . .
C401 C403 H40F 109.5 . .
H40D C403 H40F 109.5 . .
H40E C403 H40F 109.5 . .
C501 O501 Na4 151.0(5) . .
O501 C501 C502 123.5(7) . .
O501 C501 C503 125.8(10) . .
C502 C501 C503 110.5(8) . .
C501 C502 H50A 109.5 . .
C501 C502 H50B 109.5 . .
H50A C502 H50B 109.5 . .
C501 C502 H50C 109.5 . .
H50A C502 H50C 109.5 . .
H50B C502 H50C 109.5 . .
C501 C503 H50D 109.5 . .
C501 C503 H50E 109.5 . .
H50D C503 H50E 109.5 . .
C501 C503 H50F 109.5 . .
H50D C503 H50F 109.5 . .
H50E C503 H50F 109.5 . .
O601 C601 C603 126.1(13) . .
O601 C601 C602 122.0(12) . .
C603 C601 C602 111.4(12) . .
C601 C602 H60A 109.5 . .
C601 C602 H60B 109.5 . .
H60A C602 H60B 109.5 . .
C601 C602 H60C 109.5 . .
H60A C602 H60C 109.5 . .
H60B C602 H60C 109.5 . .
C601 C603 H60D 109.5 . .
C601 C603 H60E 109.5 . .
H60D C603 H60E 109.5 . .
C601 C603 H60F 109.5 . .
H60D C603 H60F 109.5 . .
H60E C603 H60F 109.5 . .
Na4 O801 H80A 113.3 . .
Na4 O801 H80B 113.0 . .
H80A O801 H80B 105.9 . .
C151 C150 H15A 109.5 . .
C151 C150 H15B 109.5 . .
H15A C150 H15B 109.5 . .
C151 C150 H15C 109.5 . .
H15A C150 H15C 109.5 . .
H15B C150 H15C 109.5 . .
C150 C151 C152 102.8(14) . .
C150 C151 H15D 111.2 . .
C152 C151 H15D 111.2 . .
C150 C151 H15E 111.2 . .
C152 C151 H15E 111.2 . .
H15D C151 H15E 109.1 . .
C153 C152 C151 96.8(18) . .
C153 C152 H15F 112.4 . .
C151 C152 H15F 112.4 . .
C153 C152 H15G 112.4 . .
C151 C152 H15G 112.4 . .
H15F C152 H15G 110.0 . .
C154 C153 C152 112.1(13) . .
C154 C153 H15H 109.2 . .
C152 C153 H15H 109.2 . .
C154 C153 H15I 109.2 . .
C152 C153 H15I 109.2 . .
H15H C153 H15I 107.9 . .
C153 C154 H15J 109.5 . .
C153 C154 H15K 109.5 . .
H15J C154 H15K 109.5 . .
C153 C154 H15L 109.5 . .
H15J C154 H15L 109.5 . .
H15K C154 H15L 109.5 . .
C10 N2A C11 126.16(19) . .
C10 N2A C35A 116.2(6) . .
C11 N2A C35A 117.5(6) . .
C36A C35A N2A 115.3(4) . .
C36A C35A H35C 108.4 . .
N2A C35A H35C 108.4 . .
C36A C35A H35D 108.4 . .
N2A C35A H35D 108.4 . .
H35C C35A H35D 107.5 . .
F9A C36A F8A 107.6(4) . .
F9A C36A C35A 111.6(6) . .
F8A C36A C35A 109.9(6) . .
F9A C36A C37A 106.6(4) . .
F8A C36A C37A 106.1(4) . .
C35A C36A C37A 114.7(4) . .
C36A F9A Na2 141.7(4) . 1_445
F11A C37A F10A 108.5(4) . .
F11A C37A C36A 108.9(4) . .
F10A C37A C36A 108.3(4) . .
F11A C37A C38A 107.6(4) . .
F10A C37A C38A 105.7(4) . .
C36A C37A C38A 117.5(4) . .
F14A C38A F13A 108.9(6) . .
F14A C38A F12A 110.4(5) . .
F13A C38A F12A 106.8(5) . .
F14A C38A C37A 114.8(6) . .
F13A C38A C37A 108.7(4) . .
F12A C38A C37A 107.0(5) . .
C36B C35B H35A 109.2 . .
C36B C35B H35B 109.2 . .
H35A C35B H35B 107.9 . .
F9B C36B F8B 97.5(13) . .
F9B C36B C35B 118.0(17) . .
F8B C36B C35B 107(2) . .
F9B C36B C37B 115.0(14) . .
F8B C36B C37B 100.7(12) . .
C35B C36B C37B 114.8(15) . .
F11B C37B F10B 116.7(17) . .
F11B C37B C38B 105.4(18) . .
F10B C37B C38B 100.9(10) . .
F11B C37B C36B 105.2(17) . .
F10B C37B C36B 110.2(11) . .
C38B C37B C36B 118.9(13) . .
F12B C38B F14B 111.7(13) . .
F12B C38B F13B 106.2(13) . .
F14B C38B F13B 107.8(14) . .
F12B C38B C37B 114.0(11) . .
F14B C38B C37B 107.1(14) . .
F13B C38B C37B 110.0(11) . .

loop_
_geom_bond_atom_site_label_1
_geom_bond_atom_site_label_2
_geom_bond_distance
_geom_bond_site_symmetry_2
Cl1 C4 1.727(2) .
Cl2 C7 1.732(2) .
Cl3 C14 1.735(2) .
Cl4 C17 1.733(2) .
Cl11 C44 1.730(2) .
Cl12 C47 1.726(2) .
Cl13 C54 1.733(2) .
Cl14 C57 1.730(2) .
Na1 O2 2.252(2) .
Na1 O14 2.254(2) .
Na1 O201 2.300(15) .
Na1 O701 2.38(2) .
Na1 N16 2.564(3) 2_556
Na1 N4 2.593(2) .
Na1 F22 2.943(2) .
Na1 C26 3.047(3) .
Na2 O3 2.2686(19) 1_665
Na2 O11 2.271(2) .
Na2 O101 2.320(2) .
Na2 N5 2.459(2) 2_556
Na2 N13 2.690(3) .
Na2 F9A 2.815(5) 1_665
Na2 C65 3.128(3) .
Na3 O13 2.243(2) .
Na3 O301 2.278(2) .
Na3 O1 2.318(2) 1_656
Na3 O611 2.393(3) .
Na3 N15 2.576(3) .
Na3 F1 2.703(2) 1_656
Na3 C67 2.965(3) .
Na4 O801 2.115(5) .
Na4 O4 2.252(2) 1_766
Na4 O12 2.256(2) .
Na4 O401 2.392(3) .
Na4 O501 2.484(5) .
Na4 N14 2.820(3) .
Na4 N6 2.941(3) 1_766
Na4 C66 3.095(2) .
Na4 H80A 2.6283 .
Na4 H80B 2.6288 .
F28 C76 1.345(4) .
F29 C76 1.351(4) .
C78 F33 1.303(5) .
C78 F32 1.317(5) .
C78 F34 1.338(4) .
C78 C77 1.527(5) .
C77 F31 1.334(4) .
C77 F30 1.342(4) .
C77 C76 1.548(4) .
C32 F1 1.358(4) .
C32 F2 1.362(4) .
C32 C31 1.503(4) .
C32 C33A 1.542(11) .
C32 C33B 1.548(11) .
F1 Na3 2.703(2) 1_454
C33A F3A 1.389(16) .
C33A F4A 1.389(19) .
C33A C34A 1.537(12) .
C34A F5A 1.185(18) .
C34A F7A 1.287(17) .
C34A F6A 1.40(2) .
C33B F4B 1.20(2) .
C33B F3B 1.402(17) .
C33B C34B 1.541(12) .
C34B F6B 1.17(2) .
C34B F5B 1.365(17) .
C34B F7B 1.440(18) .
C72 F22 1.354(3) .
C72 F21 1.375(4) .
C72 C71 1.499(4) .
C72 C73B 1.537(14) .
C72 C73A 1.544(6) .
C73A F23A 1.329(8) .
C73A F24A 1.335(7) .
C73A C74A 1.516(7) .
C74A F25A 1.283(8) .
C74A F26A 1.325(10) .
C74A F27A 1.332(10) .
C73B F23B 1.30(3) .
C73B F24B 1.42(2) .
C73B C74B 1.520(15) .
C74B F26B 1.28(3) .
C74B F27B 1.29(3) .
C74B F25B 1.38(3) .
O1 C1 1.233(3) .
O1 Na3 2.318(2) 1_454
O2 C10 1.231(3) .
O3 C11 1.233(3) .
O3 Na2 2.2686(19) 1_445
O4 C20 1.224(3) .
O4 Na4 2.252(2) 1_344
O11 C41 1.234(3) .
O12 C50 1.231(3) .
O13 C51 1.226(3) .
O14 C60 1.240(3) .
N1 C1 1.395(3) .
N1 C20 1.403(3) .
N1 C31 1.461(3) .
N3 C25 1.147(3) .
N4 C26 1.144(3) .
N5 C27 1.144(3) .
N5 Na2 2.459(2) 2_556
N6 C28 1.151(4) .
N6 Na4 2.941(3) 1_344
N11 C41 1.398(3) .
N11 C60 1.399(3) .
N11 C71 1.461(3) .
N12 C50 1.395(3) .
N12 C51 1.400(3) .
N12 C75 1.458(3) .
N13 C65 1.148(3) .
N14 C66 1.145(3) .
N15 C67 1.145(4) .
N16 C69 1.150(3) .
N16 Na1 2.564(3) 2_556
C1 C2 1.442(3) .
C2 C21 1.410(3) .
C2 C3 1.421(3) .
C3 C4 1.382(3) .
C3 C25 1.442(3) .
C4 C5 1.425(3) .
C5 C22 1.427(3) .
C5 C6 1.437(3) .
C6 C23 1.426(3) .
C6 C7 1.431(3) .
C7 C8 1.379(3) .
C8 C9 1.426(3) .
C8 C26 1.446(3) .
C9 C24 1.409(3) .
C9 C10 1.446(3) .
C10 N2A 1.399(3) .
C11 N2A 1.400(3) .
C11 C12 1.441(3) .
C12 C24 1.410(3) .
C12 C13 1.420(3) .
C13 C14 1.378(3) .
C13 C27 1.442(3) .
C14 C15 1.427(3) .
C15 C23 1.423(3) .
C15 C16 1.429(3) .
C16 C17 1.421(3) .
C16 C22 1.426(3) .
C17 C18 1.381(3) .
C18 C19 1.427(3) .
C18 C28 1.436(4) .
C19 C21 1.410(3) .
C19 C20 1.438(3) .
C21 C22 1.433(3) .
C23 C24 1.439(3) .
C31 H31A 0.9900 .
C31 H31B 0.9900 .
C41 C42 1.445(3) .
C42 C61 1.411(3) .
C42 C43 1.426(3) .
C43 C44 1.382(3) .
C43 C65 1.443(3) .
C44 C45 1.426(3) .
C45 C62 1.428(3) .
C45 C46 1.435(3) .
C46 C47 1.423(3) .
C46 C63 1.426(3) .
C47 C48 1.382(3) .
C48 C49 1.418(3) .
C48 C66 1.444(3) .
C49 C64 1.409(3) .
C49 C50 1.443(3) .
C51 C52 1.446(3) .
C52 C64 1.411(3) .
C52 C53 1.418(3) .
C53 C54 1.382(3) .
C53 C67 1.441(4) .
C54 C55 1.422(3) .
C55 C63 1.427(3) .
C55 C56 1.429(3) .
C56 C57 1.429(3) .
C56 C62 1.430(3) .
C57 C58 1.383(3) .
C58 C59 1.431(3) .
C58 C69 1.438(3) .
C59 C61 1.409(3) .
C59 C60 1.437(3) .
C61 C62 1.438(3) .
C63 C64 1.435(3) .
C71 H71A 0.9900 .
C71 H71B 0.9900 .
C75 C76 1.517(4) .
C75 H75A 0.9900 .
C75 H75B 0.9900 .
O101 C101 1.206(4) .
C101 C102 1.493(4) .
C101 C103 1.494(4) .
C102 H10A 0.9800 .
C102 H10B 0.9800 .
C102 H10C 0.9800 .
C103 H10D 0.9800 .
C103 H10E 0.9800 .
C103 H10F 0.9800 .
O201 C201 1.208(11) .
C201 C203 1.472(8) .
C201 C202 1.520(9) .
C202 H20A 0.9800 .
C202 H20B 0.9800 .
C202 H20C 0.9800 .
C203 H20D 0.9800 .
C203 H20E 0.9800 .
C203 H20F 0.9800 .
O701 C701 1.214(11) .
C701 C702 1.465(9) .
C701 C703 1.500(9) .
C702 H70A 0.9800 .
C702 H70B 0.9800 .
C702 H70C 0.9800 .
C703 H70D 0.9800 .
C703 H70E 0.9800 .
C703 H70F 0.9800 .
O301 C301 1.206(4) .
C301 C302 1.490(5) .
C301 C303 1.493(5) .
C302 H30A 0.9800 .
C302 H30B 0.9800 .
C302 H30C 0.9800 .
C303 H30D 0.9800 .
C303 H30E 0.9800 .
C303 H30F 0.9800 .
O401 C401 1.204(4) .
C401 C402 1.488(6) .
C401 C403 1.507(5) .
C402 H40A 0.9800 .
C402 H40B 0.9800 .
C402 H40C 0.9800 .
C403 H40D 0.9800 .
C403 H40E 0.9800 .
C403 H40F 0.9800 .
O501 C501 1.226(7) .
C501 C502 1.488(8) .
C501 C503 1.548(11) .
C502 H50A 0.9800 .
C502 H50B 0.9800 .
C502 H50C 0.9800 .
C503 H50D 0.9800 .
C503 H50E 0.9800 .
C503 H50F 0.9800 .
O601 C601 1.226(13) .
C601 C603 1.459(13) .
C601 C602 1.504(13) .
C602 H60A 0.9800 .
C602 H60B 0.9800 .
C602 H60C 0.9800 .
C603 H60D 0.9800 .
C603 H60E 0.9800 .
C603 H60F 0.9800 .
O801 H80A 0.9348 .
O801 H80B 0.9394 .
C150 C151 1.575(16) .
C150 H15A 0.9800 .
C150 H15B 0.9800 .
C150 H15C 0.9800 .
C151 C152 1.638(19) .
C151 H15D 0.9900 .
C151 H15E 0.9900 .
C152 C153 1.592(17) .
C152 H15F 0.9900 .
C152 H15G 0.9900 .
C153 C154 1.490(15) .
C153 H15H 0.9900 .
C153 H15I 0.9900 .
C154 H15J 0.9800 .
C154 H15K 0.9800 .
C154 H15L 0.9800 .
N2A C35A 1.461(5) .
C35A C36A 1.459(6) .
C35A H35C 0.9900 .
C35A H35D 0.9900 .
C36A F9A 1.362(6) .
C36A F8A 1.364(6) .
C36A C37A 1.538(6) .
F9A Na2 2.815(5) 1_445
C37A F11A 1.326(5) .
C37A F10A 1.344(6) .
C37A C38A 1.542(8) .
C38A F14A 1.270(7) .
C38A F13A 1.297(7) .
C38A F12A 1.372(7) .
C35B C36B 1.484(18) .
C35B H35A 0.9900 .
C35B H35B 0.9900 .
C36B F9B 1.396(16) .
C36B F8B 1.411(15) .
C36B C37B 1.511(16) .
C37B F11B 1.321(18) .
C37B F10B 1.352(14) .
C37B C38B 1.503(15) .
C38B F12B 1.290(12) .
C38B F14B 1.307(12) .
C38B F13B 1.311(13) .

loop_
_geom_torsion_atom_site_label_1
_geom_torsion_atom_site_label_2
_geom_torsion_atom_site_label_3
_geom_torsion_atom_site_label_4
_geom_torsion
_geom_torsion_site_symmetry_1
_geom_torsion_site_symmetry_4
F33 C78 C77 F31 -170.3(3) . .
F32 C78 C77 F31 68.6(4) . .
F34 C78 C77 F31 -50.5(5) . .
F33 C78 C77 F30 -53.0(4) . .
F32 C78 C77 F30 -174.1(3) . .
F34 C78 C77 F30 66.8(4) . .
F33 C78 C77 C76 68.4(5) . .
F32 C78 C77 C76 -52.7(4) . .
F34 C78 C77 C76 -171.9(3) . .
F2 C32 F1 Na3 147.0(2) . 1_454
C31 C32 F1 Na3 26.5(4) . 1_454
C33A C32 F1 Na3 -105.2(8) . 1_454
C33B C32 F1 Na3 -92.2(8) . 1_454
F1 C32 C33A F3A 83.8(14) . .
F2 C32 C33A F3A -165.8(10) . .
C31 C32 C33A F3A -45.0(14) . .
C33B C32 C33A F3A 7(6) . .
F1 C32 C33A F4A -169.1(9) . .
F2 C32 C33A F4A -58.7(12) . .
C31 C32 C33A F4A 62.1(12) . .
C33B C32 C33A F4A 114(8) . .
F1 C32 C33A C34A -35.1(13) . .
F2 C32 C33A C34A 75.3(13) . .
C31 C32 C33A C34A -163.9(11) . .
C33B C32 C33A C34A -112(8) . .
F3A C33A C34A F5A -62.6(16) . .
F4A C33A C34A F5A -172.0(14) . .
C32 C33A C34A F5A 57.0(19) . .
F3A C33A C34A F7A 70.6(18) . .
F4A C33A C34A F7A -38.8(16) . .
C32 C33A C34A F7A -169.7(11) . .
F3A C33A C34A F6A 178.0(10) . .
F4A C33A C34A F6A 68.6(14) . .
C32 C33A C34A F6A -62.3(15) . .
F1 C32 C33B F4B 167.7(12) . .
F2 C32 C33B F4B -77.3(16) . .
C31 C32 C33B F4B 47.2(15) . .
C33A C32 C33B F4B -85(7) . .
F1 C32 C33B F3B 48.2(14) . .
F2 C32 C33B F3B 163.2(9) . .
C31 C32 C33B F3B -72.3(14) . .
C33A C32 C33B F3B 156(9) . .
F1 C32 C33B C34B -66.5(13) . .
F2 C32 C33B C34B 48.4(16) . .
C31 C32 C33B C34B 172.9(11) . .
C33A C32 C33B C34B 41(7) . .
F4B C33B C34B F6B 54.4(19) . .
F3B C33B C34B F6B 172.5(14) . .
C32 C33B C34B F6B -74.2(19) . .
F4B C33B C34B F5B -175.7(13) . .
F3B C33B C34B F5B -57.5(15) . .
C32 C33B C34B F5B 55.8(18) . .
F4B C33B C34B F7B -67.6(16) . .
F3B C33B C34B F7B 50.6(16) . .
C32 C33B C34B F7B 163.9(11) . .
F21 C72 F22 Na1 -149.54(18) . .
C71 C72 F22 Na1 -28.8(4) . .
C73B C72 F22 Na1 85.1(8) . .
C73A C72 F22 Na1 99.3(3) . .
F22 C72 C73A F23A 174.2(4) . .
F21 C72 C73A F23A 61.6(5) . .
C71 C72 C73A F23A -59.2(5) . .
C73B C72 C73A F23A -123(5) . .
F22 C72 C73A F24A -71.3(6) . .
F21 C72 C73A F24A 176.2(5) . .
C71 C72 C73A F24A 55.4(6) . .
C73B C72 C73A F24A -9(4) . .
F22 C72 C73A C74A 50.7(5) . .
F21 C72 C73A C74A -61.8(5) . .
C71 C72 C73A C74A 177.4(4) . .
C73B C72 C73A C74A 113(5) . .
F23A C73A C74A F25A -58.0(8) . .
F24A C73A C74A F25A -174.4(6) . .
C72 C73A C74A F25A 65.7(7) . .
F23A C73A C74A F26A 174.6(7) . .
F24A C73A C74A F26A 58.3(9) . .
C72 C73A C74A F26A -61.6(8) . .
F23A C73A C74A F27A 60.0(5) . .
F24A C73A C74A F27A -56.4(6) . .
C72 C73A C74A F27A -176.3(4) . .
F22 C72 C73B F23B -162.2(14) . .
F21 C72 C73B F23B 81.9(17) . .
C71 C72 C73B F23B -44.6(17) . .
C73A C72 C73B F23B 77(5) . .
F22 C72 C73B F24B -47.3(18) . .
F21 C72 C73B F24B -163.2(12) . .
C71 C72 C73B F24B 70.3(18) . .
C73A C72 C73B F24B -169(6) . .
F22 C72 C73B C74B 61.5(17) . .
F21 C72 C73B C74B -54.4(19) . .
C71 C72 C73B C74B 179.1(14) . .
C73A C72 C73B C74B -60(4) . .
F23B C73B C74B F26B -172.1(17) . .
F24B C73B C74B F26B 86(2) . .
C72 C73B C74B F26B -35(3) . .
F23B C73B C74B F27B 39(2) . .
F24B C73B C74B F27B -63.3(18) . .
C72 C73B C74B F27B 175.5(15) . .
F23B C73B C74B F25B -63(2) . .
F24B C73B C74B F25B -165.5(19) . .
C72 C73B C74B F25B 73(2) . .
Na3 O1 C1 N1 94.1(3) 1_454 .
Na3 O1 C1 C2 -86.2(3) 1_454 .
C20 N1 C1 O1 176.5(2) . .
C31 N1 C1 O1 5.1(3) . .
C20 N1 C1 C2 -3.3(4) . .
C31 N1 C1 C2 -174.7(2) . .
O1 C1 C2 C21 -179.6(2) . .
N1 C1 C2 C21 0.2(3) . .
O1 C1 C2 C3 -3.1(4) . .
N1 C1 C2 C3 176.7(2) . .
C21 C2 C3 C4 -6.1(3) . .
C1 C2 C3 C4 177.3(2) . .
C21 C2 C3 C25 171.6(2) . .
C1 C2 C3 C25 -4.9(3) . .
C2 C3 C4 C5 -1.5(3) . .
C25 C3 C4 C5 -179.3(2) . .
C2 C3 C4 Cl1 169.60(17) . .
C25 C3 C4 Cl1 -8.2(3) . .
C3 C4 C5 C22 11.8(3) . .
Cl1 C4 C5 C22 -159.06(17) . .
C3 C4 C5 C6 -171.7(2) . .
Cl1 C4 C5 C6 17.4(3) . .
C4 C5 C6 C23 -148.9(2) . .
C22 C5 C6 C23 27.5(3) . .
C4 C5 C6 C7 33.9(4) . .
C22 C5 C6 C7 -149.7(2) . .
C23 C6 C7 C8 12.6(3) . .
C5 C6 C7 C8 -170.1(2) . .
C23 C6 C7 Cl2 -156.61(18) . .
C5 C6 C7 Cl2 20.7(3) . .
C6 C7 C8 C9 -3.2(4) . .
Cl2 C7 C8 C9 166.30(19) . .
C6 C7 C8 C26 176.4(2) . .
Cl2 C7 C8 C26 -14.1(3) . .
C7 C8 C9 C24 -4.1(4) . .
C26 C8 C9 C24 176.4(2) . .
C7 C8 C9 C10 -177.3(2) . .
C26 C8 C9 C10 3.1(4) . .
Na1 O2 C10 N2A 119.2(3) . .
Na1 O2 C10 C9 -61.8(5) . .
C24 C9 C10 O2 -174.0(2) . .
C8 C9 C10 O2 -0.8(4) . .
C24 C9 C10 N2A 5.1(3) . .
C8 C9 C10 N2A 178.2(2) . .
Na2 O3 C11 N2A 102.0(2) 1_445 .
Na2 O3 C11 C12 -79.2(3) 1_445 .
O3 C11 C12 C24 -173.3(2) . .
N2A C11 C12 C24 5.5(3) . .
O3 C11 C12 C13 2.7(4) . .
N2A C11 C12 C13 -178.5(2) . .
C24 C12 C13 C14 -7.7(3) . .
C11 C12 C13 C14 176.3(2) . .
C24 C12 C13 C27 171.0(2) . .
C11 C12 C13 C27 -5.0(3) . .
C12 C13 C14 C15 -1.4(3) . .
C27 C13 C14 C15 179.8(2) . .
C12 C13 C14 Cl3 170.32(17) . .
C27 C13 C14 Cl3 -8.5(3) . .
C13 C14 C15 C23 14.2(3) . .
Cl3 C14 C15 C23 -157.33(17) . .
C13 C14 C15 C16 -168.5(2) . .
Cl3 C14 C15 C16 19.9(3) . .
C23 C15 C16 C17 -149.9(2) . .
C14 C15 C16 C17 32.9(4) . .
C23 C15 C16 C22 28.2(3) . .
C14 C15 C16 C22 -149.1(2) . .
C22 C16 C17 C18 15.5(4) . .
C15 C16 C17 C18 -166.5(2) . .
C22 C16 C17 Cl4 -155.64(18) . .
C15 C16 C17 Cl4 22.4(3) . .
C16 C17 C18 C19 -2.6(4) . .
Cl4 C17 C18 C19 168.60(19) . .
C16 C17 C18 C28 179.8(2) . .
Cl4 C17 C18 C28 -9.0(3) . .
C17 C18 C19 C21 -7.8(4) . .
C28 C18 C19 C21 169.7(2) . .
C17 C18 C19 C20 174.3(2) . .
C28 C18 C19 C20 -8.2(4) . .
Na4 O4 C20 N1 119.8(4) 1_344 .
Na4 O4 C20 C19 -60.7(5) 1_344 .
C1 N1 C20 O4 -175.1(3) . .
C31 N1 C20 O4 -3.8(4) . .
C1 N1 C20 C19 5.4(4) . .
C31 N1 C20 C19 176.7(2) . .
C21 C19 C20 O4 176.1(3) . .
C18 C19 C20 O4 -6.1(4) . .
C21 C19 C20 N1 -4.4(4) . .
C18 C19 C20 N1 173.4(2) . .
C18 C19 C21 C2 -176.1(2) . .
C20 C19 C21 C2 1.7(4) . .
C18 C19 C21 C22 4.9(3) . .
C20 C19 C21 C22 -177.3(2) . .
C3 C2 C21 C19 -176.0(2) . .
C1 C2 C21 C19 0.5(3) . .
C3 C2 C21 C22 2.9(3) . .
C1 C2 C21 C22 179.5(2) . .
C17 C16 C22 C5 163.5(2) . .
C15 C16 C22 C5 -14.7(3) . .
C17 C16 C22 C21 -18.1(3) . .
C15 C16 C22 C21 163.7(2) . .
C4 C5 C22 C16 163.6(2) . .
C6 C5 C22 C16 -13.1(3) . .
C4 C5 C22 C21 -14.8(3) . .
C6 C5 C22 C21 168.5(2) . .
C19 C21 C22 C16 8.3(3) . .
C2 C21 C22 C16 -170.7(2) . .
C19 C21 C22 C5 -173.3(2) . .
C2 C21 C22 C5 7.7(3) . .
C14 C15 C23 C6 163.8(2) . .
C16 C15 C23 C6 -13.7(3) . .
C14 C15 C23 C24 -18.0(3) . .
C16 C15 C23 C24 164.6(2) . .
C7 C6 C23 C15 163.3(2) . .
C5 C6 C23 C15 -14.2(3) . .
C7 C6 C23 C24 -15.0(3) . .
C5 C6 C23 C24 167.5(2) . .
C8 C9 C24 C12 -177.8(2) . .
C10 C9 C24 C12 -4.6(3) . .
C8 C9 C24 C23 1.5(3) . .
C10 C9 C24 C23 174.8(2) . .
C13 C12 C24 C9 -177.0(2) . .
C11 C12 C24 C9 -1.0(3) . .
C13 C12 C24 C23 3.7(3) . .
C11 C12 C24 C23 179.7(2) . .
C15 C23 C24 C9 -170.0(2) . .
C6 C23 C24 C9 8.2(3) . .
C15 C23 C24 C12 9.3(3) . .
C6 C23 C24 C12 -172.4(2) . .
C7 C8 C26 Na1 -160.06(18) . .
C9 C8 C26 Na1 19.5(3) . .
C1 N1 C31 C32 -91.7(3) . .
C20 N1 C31 C32 96.1(3) . .
F1 C32 C31 N1 56.7(3) . .
F2 C32 C31 N1 -60.3(3) . .
C33A C32 C31 N1 -175.7(6) . .
C33B C32 C31 N1 173.6(7) . .
Na2 O11 C41 N11 -117.9(3) . .
Na2 O11 C41 C42 63.2(4) . .
C60 N11 C41 O11 177.4(2) . .
C71 N11 C41 O11 4.9(3) . .
C60 N11 C41 C42 -3.7(3) . .
C71 N11 C41 C42 -176.1(2) . .
O11 C41 C42 C61 177.4(2) . .
N11 C41 C42 C61 -1.5(3) . .
O11 C41 C42 C43 4.3(4) . .
N11 C41 C42 C43 -174.6(2) . .
C61 C42 C43 C44 4.7(3) . .
C41 C42 C43 C44 177.8(2) . .
C61 C42 C43 C65 -175.9(2) . .
C41 C42 C43 C65 -2.7(3) . .
C42 C43 C44 C45 3.9(3) . .
C65 C43 C44 C45 -175.5(2) . .
C42 C43 C44 Cl11 -166.30(18) . .
C65 C43 C44 Cl11 14.2(3) . .
C43 C44 C45 C62 -13.7(3) . .
Cl11 C44 C45 C62 156.37(17) . .
C43 C44 C45 C46 168.6(2) . .
Cl11 C44 C45 C46 -21.3(3) . .
C44 C45 C46 C47 -33.6(4) . .
C62 C45 C46 C47 148.8(2) . .
C44 C45 C46 C63 149.5(2) . .
C62 C45 C46 C63 -28.1(3) . .
C63 C46 C47 C48 -12.7(3) . .
C45 C46 C47 C48 170.4(2) . .
C63 C46 C47 Cl12 158.24(17) . .
C45 C46 C47 Cl12 -18.7(3) . .
C46 C47 C48 C49 1.2(3) . .
Cl12 C47 C48 C49 -169.90(17) . .
C46 C47 C48 C66 -180.0(2) . .
Cl12 C47 C48 C66 8.9(3) . .
C47 C48 C49 C64 7.2(3) . .
C66 C48 C49 C64 -171.6(2) . .
C47 C48 C49 C50 -176.8(2) . .
C66 C48 C49 C50 4.4(3) . .
Na4 O12 C50 N12 -113.5(3) . .
Na4 O12 C50 C49 66.9(4) . .
C51 N12 C50 O12 -173.6(2) . .
C75 N12 C50 O12 -0.9(3) . .
C51 N12 C50 C49 6.0(3) . .
C75 N12 C50 C49 178.8(2) . .
C64 C49 C50 O12 175.7(2) . .
C48 C49 C50 O12 -0.2(4) . .
C64 C49 C50 N12 -3.9(3) . .
C48 C49 C50 N12 -179.8(2) . .
Na3 O13 C51 N12 -132.8(3) . .
Na3 O13 C51 C52 48.4(5) . .
C50 N12 C51 O13 176.8(2) . .
C75 N12 C51 O13 4.2(4) . .
C50 N12 C51 C52 -4.3(4) . .
C75 N12 C51 C52 -176.9(2) . .
O13 C51 C52 C64 179.1(3) . .
N12 C51 C52 C64 0.3(4) . .
O13 C51 C52 C53 4.2(4) . .
N12 C51 C52 C53 -174.6(2) . .
C64 C52 C53 C54 6.8(4) . .
C51 C52 C53 C54 -178.3(2) . .
C64 C52 C53 C67 -171.7(2) . .
C51 C52 C53 C67 3.2(4) . .
C52 C53 C54 C55 2.0(4) . .
C67 C53 C54 C55 -179.5(2) . .
C52 C53 C54 Cl13 -167.3(2) . .
C67 C53 C54 Cl13 11.2(3) . .
C53 C54 C55 C63 -13.5(4) . .
Cl13 C54 C55 C63 155.53(18) . .
C53 C54 C55 C56 168.3(2) . .
Cl13 C54 C55 C56 -22.7(3) . .
C54 C55 C56 C57 -33.2(4) . .
C63 C55 C56 C57 148.6(2) . .
C54 C55 C56 C62 150.5(2) . .
C63 C55 C56 C62 -27.7(3) . .
C55 C56 C57 C58 169.7(2) . .
C62 C56 C57 C58 -14.1(3) . .
C55 C56 C57 Cl14 -19.0(3) . .
C62 C56 C57 Cl14 157.23(17) . .
C56 C57 C58 C59 0.6(3) . .
Cl14 C57 C58 C59 -170.94(18) . .
C56 C57 C58 C69 178.4(2) . .
Cl14 C57 C58 C69 6.8(3) . .
C57 C58 C59 C61 8.8(3) . .
C69 C58 C59 C61 -168.8(2) . .
C57 C58 C59 C60 -174.0(2) . .
C69 C58 C59 C60 8.4(4) . .
Na1 O14 C60 N11 -100.8(2) . .
Na1 O14 C60 C59 79.5(3) . .
C41 N11 C60 O14 -173.8(2) . .
C71 N11 C60 O14 -1.4(3) . .
C41 N11 C60 C59 5.8(3) . .
C71 N11 C60 C59 178.2(2) . .
C61 C59 C60 O14 176.7(2) . .
C58 C59 C60 O14 -0.5(4) . .
C61 C59 C60 N11 -3.0(3) . .
C58 C59 C60 N11 179.9(2) . .
C58 C59 C61 C42 175.4(2) . .
C60 C59 C61 C42 -1.7(3) . .
C58 C59 C61 C62 -4.3(3) . .
C60 C59 C61 C62 178.5(2) . .
C43 C42 C61 C59 177.2(2) . .
C41 C42 C61 C59 4.0(3) . .
C43 C42 C61 C62 -3.0(3) . .
C41 C42 C61 C62 -176.2(2) . .
C44 C45 C62 C56 -162.7(2) . .
C46 C45 C62 C56 15.1(3) . .
C44 C45 C62 C61 15.2(3) . .
C46 C45 C62 C61 -166.9(2) . .
C57 C56 C62 C45 -163.7(2) . .
C55 C56 C62 C45 12.8(3) . .
C57 C56 C62 C61 18.3(3) . .
C55 C56 C62 C61 -165.1(2) . .
C59 C61 C62 C45 172.6(2) . .
C42 C61 C62 C45 -7.1(3) . .
C59 C61 C62 C56 -9.4(3) . .
C42 C61 C62 C56 170.8(2) . .
C47 C46 C63 C55 -163.8(2) . .
C45 C46 C63 C55 13.4(3) . .
C47 C46 C63 C64 16.0(3) . .
C45 C46 C63 C64 -166.9(2) . .
C54 C55 C63 C46 -163.7(2) . .
C56 C55 C63 C46 14.7(3) . .
C54 C55 C63 C64 16.6(3) . .
C56 C55 C63 C64 -165.1(2) . .
C48 C49 C64 C52 176.3(2) . .
C50 C49 C64 C52 0.3(3) . .
C48 C49 C64 C63 -3.7(3) . .
C50 C49 C64 C63 -179.7(2) . .
C53 C52 C64 C49 176.5(2) . .
C51 C52 C64 C49 1.5(4) . .
C53 C52 C64 C63 -3.5(3) . .
C51 C52 C64 C63 -178.5(2) . .
C46 C63 C64 C49 -8.1(3) . .
C55 C63 C64 C49 171.7(2) . .
C46 C63 C64 C52 171.9(2) . .
C55 C63 C64 C52 -8.3(3) . .
C44 C43 C65 Na2 155.50(17) . .
C42 C43 C65 Na2 -24.0(3) . .
C47 C48 C66 Na4 147.28(17) . .
C49 C48 C66 Na4 -33.9(3) . .
C54 C53 C67 Na3 151.11(19) . .
C52 C53 C67 Na3 -30.4(4) . .
C41 N11 C71 C72 -96.1(3) . .
C60 N11 C71 C72 90.8(3) . .
F22 C72 C71 N11 -55.1(3) . .
F21 C72 C71 N11 62.7(3) . .
C73B C72 C71 N11 -166.0(10) . .
C73A C72 C71 N11 179.4(3) . .
C50 N12 C75 C76 90.5(3) . .
C51 N12 C75 C76 -96.2(3) . .
N12 C75 C76 F28 80.5(3) . .
N12 C75 C76 F29 -38.6(3) . .
N12 C75 C76 C77 -158.4(2) . .
F31 C77 C76 F28 -168.3(3) . .
F30 C77 C76 F28 74.0(3) . .
C78 C77 C76 F28 -47.3(4) . .
F31 C77 C76 F29 -54.1(3) . .
F30 C77 C76 F29 -171.8(2) . .
C78 C77 C76 F29 66.9(4) . .
F31 C77 C76 C75 68.7(3) . .
F30 C77 C76 C75 -49.0(3) . .
C78 C77 C76 C75 -170.3(3) . .
Na2 O101 C101 C102 16.4(5) . .
Na2 O101 C101 C103 -160.6(3) . .
Na1 O701 C701 C702 89(6) . .
Na1 O701 C701 C703 -93(5) . .
Na3 O301 C301 C302 151.1(8) . .
Na3 O301 C301 C303 -27.3(11) . .
Na4 O401 C401 C402 -16.7(6) . .
Na4 O401 C401 C403 163.1(3) . .
Na4 O501 C501 C502 -65.0(13) . .
Na4 O501 C501 C503 109(2) . .
C150 C151 C152 C153 -175.3(15) . .
C151 C152 C153 C154 176.8(13) . .
O2 C10 N2A C11 178.9(2) . .
C9 C10 N2A C11 -0.2(4) . .
O2 C10 N2A C35A -5.0(4) . .
C9 C10 N2A C35A 175.9(3) . .
O3 C11 N2A C10 173.8(2) . .
C12 C11 N2A C10 -5.1(3) . .
O3 C11 N2A C35A -2.2(4) . .
C12 C11 N2A C35A 178.9(3) . .
C10 N2A C35A C36A 97.6(9) . .
C11 N2A C35A C36A -85.9(9) . .
N2A C35A C36A F9A 58.7(10) . .
N2A C35A C36A F8A -60.5(10) . .
N2A C35A C36A C37A -179.9(7) . .
F8A C36A F9A Na2 142.2(5) . 1_445
C35A C36A F9A Na2 21.6(9) . 1_445
C37A C36A F9A Na2 -104.4(6) . 1_445
F9A C36A C37A F11A -54.3(6) . .
F8A C36A C37A F11A 60.1(6) . .
C35A C36A C37A F11A -178.3(7) . .
F9A C36A C37A F10A -172.1(4) . .
F8A C36A C37A F10A -57.7(5) . .
C35A C36A C37A F10A 63.8(8) . .
F9A C36A C37A C38A 68.3(6) . .
F8A C36A C37A C38A -177.3(4) . .
C35A C36A C37A C38A -55.8(8) . .
F11A C37A C38A F14A 73.1(7) . .
F10A C37A C38A F14A -171.2(5) . .
C36A C37A C38A F14A -50.2(7) . .
F11A C37A C38A F13A -164.7(4) . .
F10A C37A C38A F13A -49.0(5) . .
C36A C37A C38A F13A 72.0(6) . .
F11A C37A C38A F12A -49.8(6) . .
F10A C37A C38A F12A 66.0(5) . .
C36A C37A C38A F12A -173.1(4) . .
F9B C36B C37B F11B -173.0(19) . .
F8B C36B C37B F11B -69.5(19) . .
C35B C36B C37B F11B 45(3) . .
F9B C36B C37B F10B 60.4(18) . .
F8B C36B C37B F10B 164.0(11) . .
C35B C36B C37B F10B -81(2) . .
F9B C36B C37B C38B -55.3(19) . .
F8B C36B C37B C38B 48.3(16) . .
C35B C36B C37B C38B 163(2) . .
F11B C37B C38B F12B 158.0(17) . .
F10B C37B C38B F12B -80.1(14) . .
C36B C37B C38B F12B 40.4(17) . .
F11B C37B C38B F14B -78(2) . .
F10B C37B C38B F14B 44.0(15) . .
C36B C37B C38B F14B 164.5(13) . .
F11B C37B C38B F13B 39(2) . .
F10B C37B C38B F13B 160.9(13) . .
C36B C37B C38B F13B -78.6(17) . .
